data_7711073
loop_
_publ_author_name
'Jadhav, Tushar Sanjay'
'Abbas, Syed Ali'
'Chu, Kai-Ti'
'Wu, Wen-Ti'
'Hsu, Yu-Yi'
'Lee, Gene-Hsiang'
'Chien, Su-Ying'
'Chu, Chih-Wei'
'Chiang, Ming-Hsi'

_publ_section_title
;
 Surficial grafting of organoimido moieties enhances the capacity
 performance of oxometallic clusters
;
_journal_name_full 'Dalton Transactions'
_journal_paper_doi 10.1039/D2DT01753A
_journal_year 2022
_chemical_formula_sum 'C108 H204 F12 Mo12 N10 O33'
_chemical_formula_weight 3550.08
_chemical_properties_physical Moisture-sensitive
_space_group_crystal_system triclinic
_space_group_IT_number 2
_space_group_name_Hall '-P 1'
_space_group_name_H-M_alt 'P -1'
_atom_sites_solution_hydrogens geom
_audit_creation_method SHELXL-2018/3
_audit_update_record
;
2022-05-19 deposited with the CCDC.	2022-08-15 downloaded from the CCDC.
;
_cell_angle_alpha 113.2757(6)
_cell_angle_beta 98.5545(6)
_cell_angle_gamma 96.7016(6)
_cell_formula_units_Z 2
_cell_length_a 12.3882(4)
_cell_length_b 23.0920(7)
_cell_length_c 27.7838(8)
_cell_measurement_reflns_used 41948
_cell_measurement_temperature 150(2)
_cell_measurement_theta_max 27.50
_cell_measurement_theta_min 2.22
_cell_volume 7084.0(4)
_computing_cell_refinement 'Bruker SAINT'
_computing_data_collection 'Bruker APEX3'
_computing_data_reduction 'Bruker SAINT'
_computing_molecular_graphics 'Bruker SHELXTL'
_computing_publication_material 'Bruker SHELXTL'
_computing_structure_refinement 'SHELXL-2018/3 (Sheldrick, 2018)'
_computing_structure_solution 'SHELXT (Sheldrick 2015)'
_diffrn_ambient_temperature 150(2)
_diffrn_measured_fraction_theta_full 1.000
_diffrn_measured_fraction_theta_max 1.000
_diffrn_measurement_device_type 'Bruker D8 VENTURE'
_diffrn_measurement_method '\f and \w scans'
_diffrn_radiation_type MoK\a
_diffrn_radiation_wavelength 0.71073
_diffrn_reflns_av_R_equivalents 0.0441
_diffrn_reflns_av_unetI/netI 0.0623
_diffrn_reflns_Laue_measured_fraction_full 1.000
_diffrn_reflns_Laue_measured_fraction_max 1.000
_diffrn_reflns_limit_h_max 15
_diffrn_reflns_limit_h_min -15
_diffrn_reflns_limit_k_max 28
_diffrn_reflns_limit_k_min -28
_diffrn_reflns_limit_l_max 34
_diffrn_reflns_limit_l_min -34
_diffrn_reflns_number 55342
_diffrn_reflns_point_group_measured_fraction_full 1.000
_diffrn_reflns_point_group_measured_fraction_max 1.000
_diffrn_reflns_theta_full 25.242
_diffrn_reflns_theta_max 26.499
_diffrn_reflns_theta_min 1.943
_exptl_absorpt_coefficient_mu 1.108
_exptl_absorpt_correction_T_max 0.9420
_exptl_absorpt_correction_T_min 0.7706
_exptl_absorpt_correction_type multi-scan
_exptl_absorpt_process_details 'Bruker SADABS'
_exptl_crystal_colour orange-red
_exptl_crystal_density_diffrn 1.664
_exptl_crystal_description plate
_exptl_crystal_F_000 3596
_exptl_crystal_size_max 0.422
_exptl_crystal_size_mid 0.366
_exptl_crystal_size_min 0.041
_refine_diff_density_max 2.410
_refine_diff_density_min -1.315
_refine_diff_density_rms 0.110
_refine_ls_extinction_method none
_refine_ls_goodness_of_fit_ref 1.116
_refine_ls_hydrogen_treatment constr
_refine_ls_matrix_type full
_refine_ls_number_parameters 1657
_refine_ls_number_reflns 29355
_refine_ls_number_restraints 282
_refine_ls_restrained_S_all 1.122
_refine_ls_R_factor_all 0.0852
_refine_ls_R_factor_gt 0.0642
_refine_ls_shift/su_max 0.003
_refine_ls_shift/su_mean 0.000
_refine_ls_structure_factor_coef Fsqd
_refine_ls_weighting_details 'w=1/[\s^2^(Fo^2^)+(0.0253P)^2^+32.3405P] where P=(Fo^2^+2Fc^2^)/3'
_refine_ls_weighting_scheme calc
_refine_ls_wR_factor_gt 0.1320
_refine_ls_wR_factor_ref 0.1404
_reflns_Friedel_coverage 0.000
_reflns_number_gt 22691
_reflns_number_total 29355
_reflns_threshold_expression 'I > 2\s(I)'
_cod_data_source_file d2dt01753a2.cif
_cod_data_source_block ic21211
_cod_database_code 7711073
_shelx_shelxl_version_number 2018/3
_shelx_space_group_comment
; 
The symmetry employed for this shelxl refinement is uniquely defined 
by the following loop, which should always be used as a source of 
symmetry information in preference to the above space-group names. 
They are only intended as comments. 
;
_shelx_estimated_absorpt_t_min 0.652
_shelx_estimated_absorpt_t_max 0.956

loop_
_space_group_symop_operation_xyz
'x, y, z'
'-x, -y, -z'

loop_
_atom_site_label
_atom_site_type_symbol
_atom_site_fract_x
_atom_site_fract_y
_atom_site_fract_z
_atom_site_U_iso_or_equiv
_atom_site_adp_type
_atom_site_occupancy
_atom_site_site_symmetry_order
_atom_site_calc_flag
_atom_site_refinement_flags_posn
_atom_site_refinement_flags_adp
_atom_site_refinement_flags_occupancy
_atom_site_disorder_assembly
_atom_site_disorder_group
Mo1 Mo 0.69557(4) 0.34317(3) 0.28189(2) 0.03387(13) Uani 1 1 d . . . . .
Mo2 Mo 0.48903(5) 0.23869(3) 0.27698(2) 0.03593(13) Uani 1 1 d . . . . .
Mo3 Mo 0.47146(4) 0.15622(3) 0.14898(2) 0.03380(13) Uani 1 1 d . . . . .
Mo4 Mo 0.46109(4) 0.31095(2) 0.19764(2) 0.03244(13) Uani 1 1 d . . . . .
Mo5 Mo 0.68456(4) 0.26228(3) 0.15356(2) 0.03024(12) Uani 1 1 d . . . . .
Mo6 Mo 0.71055(4) 0.19158(3) 0.23677(2) 0.03269(12) Uani 1 1 d . . . . .
O1 O 0.5858(3) 0.25312(18) 0.22051(15) 0.0274(8) Uani 1 1 d . . . . .
O2 O 0.3936(4) 0.0870(2) 0.10025(19) 0.0455(11) Uani 1 1 d . . . . .
O3 O 0.3667(4) 0.3513(2) 0.18220(19) 0.0412(11) Uani 1 1 d . . . . .
O4 O 0.7455(4) 0.2700(2) 0.10529(17) 0.0400(10) Uani 1 1 d . . . . .
O5 O 0.8052(4) 0.1481(2) 0.24669(19) 0.0420(11) Uani 1 1 d . . . . .
O6 O 0.5699(3) 0.37499(19) 0.25440(17) 0.0344(9) Uani 1 1 d . . . . .
O7 O 0.7506(3) 0.33611(19) 0.21518(16) 0.0334(9) Uani 1 1 d . . . . .
O8 O 0.7825(3) 0.2779(2) 0.28202(17) 0.0353(10) Uani 1 1 d . . . . .
O9 O 0.4207(4) 0.1611(2) 0.21161(18) 0.0400(10) Uani 1 1 d . . . . .
O10 O 0.3911(3) 0.22174(19) 0.14997(17) 0.0359(10) Uani 1 1 d . . . . .
O11 O 0.5673(3) 0.1859(2) 0.11254(17) 0.0355(10) Uani 1 1 d . . . . .
O12 O 0.5989(3) 0.12874(19) 0.17701(18) 0.0366(10) Uani 1 1 d . . . . .
O13 O 0.4058(3) 0.2896(2) 0.25246(18) 0.0380(10) Uani 1 1 d . . . . .
O14 O 0.5555(3) 0.30554(19) 0.15031(16) 0.0326(9) Uani 1 1 d . . . . .
O15 O 0.7620(3) 0.21206(19) 0.17825(16) 0.0333(9) Uani 1 1 d . . . . .
O16 O 0.6163(4) 0.1925(2) 0.28224(18) 0.0402(10) Uani 1 1 d . . . . .
N1 N 0.6044(4) 0.3201(2) 0.3275(2) 0.0355(12) Uani 1 1 d . . . . .
N2 N 0.7778(5) 0.4146(3) 0.3287(2) 0.0429(13) Uani 1 1 d . . . . .
N3 N 0.4213(5) 0.2256(3) 0.3221(2) 0.0472(15) Uani 1 1 d . . . . .
C1 C 0.6159(6) 0.3521(3) 0.3833(3) 0.0424(16) Uani 1 1 d . . . . .
C2 C 0.7200(7) 0.3708(4) 0.4182(3) 0.056(2) Uani 1 1 d . . . . .
H2 H 0.784843 0.361795 0.404416 0.067 Uiso 1 1 calc R U . . .
C3 C 0.7281(8) 0.4026(5) 0.4729(4) 0.071(2) Uani 1 1 d . U . . .
C4 C 0.6345(9) 0.4152(5) 0.4936(3) 0.075(3) Uani 1 1 d . . . . .
H4 H 0.640867 0.436592 0.531276 0.090 Uiso 1 1 calc R U . . .
C5 C 0.5335(8) 0.3970(4) 0.4599(3) 0.065(2) Uani 1 1 d . . . . .
C6 C 0.5224(7) 0.3655(4) 0.4051(3) 0.0523(19) Uani 1 1 d . . . . .
H6 H 0.450844 0.352854 0.382139 0.063 Uiso 1 1 calc R U . . .
C7 C 0.8377(9) 0.4244(5) 0.5094(4) 0.105(3) Uani 1 1 d D U . . .
C8 C 0.4297(11) 0.4078(6) 0.4823(4) 0.089(3) Uani 1 1 d . . . . .
C9 C 0.8401(7) 0.4783(3) 0.3635(3) 0.058(2) Uani 1 1 d D . . . .
H9 H 0.902050 0.474458 0.388891 0.070 Uiso 1 1 calc R U . . .
C10 C 0.8913(7) 0.5090(4) 0.3298(4) 0.073(3) Uani 1 1 d D . . . .
H10A H 0.945175 0.548933 0.353874 0.088 Uiso 1 1 calc R U . . .
H10B H 0.931850 0.479048 0.306216 0.088 Uiso 1 1 calc R U . . .
C11 C 0.8008(8) 0.5244(4) 0.2956(3) 0.065(2) Uani 1 1 d D . . . .
H11A H 0.835893 0.547217 0.276607 0.078 Uiso 1 1 calc R U . . .
H11B H 0.753025 0.483794 0.268277 0.078 Uiso 1 1 calc R U . . .
C12 C 0.7299(8) 0.5653(4) 0.3288(4) 0.068(2) Uani 1 1 d D . . . .
H12A H 0.669841 0.572196 0.305055 0.081 Uiso 1 1 calc R U . . .
H12B H 0.775873 0.607733 0.353673 0.081 Uiso 1 1 calc R U . . .
C13 C 0.6792(8) 0.5334(4) 0.3607(4) 0.068(2) Uani 1 1 d D . . . .
H13A H 0.636072 0.562193 0.383556 0.081 Uiso 1 1 calc R U . . .
H13B H 0.627061 0.493160 0.335677 0.081 Uiso 1 1 calc R U . . .
C14 C 0.7662(8) 0.5181(4) 0.3958(3) 0.067(2) Uani 1 1 d D . . . .
H14A H 0.812277 0.558683 0.424022 0.081 Uiso 1 1 calc R U . . .
H14B H 0.729010 0.494383 0.413564 0.081 Uiso 1 1 calc R U . . .
C15 C 0.3668(7) 0.2013(4) 0.3547(3) 0.0551(19) Uani 1 1 d . U . . .
H15 H 0.325957 0.233626 0.376446 0.066 Uiso 1 1 calc R U . . .
C16 C 0.4558(8) 0.1893(5) 0.3919(3) 0.082(3) Uani 1 1 d . U . . .
H16A H 0.501415 0.161034 0.370403 0.099 Uiso 1 1 calc R U . . .
H16B H 0.505446 0.230588 0.416695 0.099 Uiso 1 1 calc R U . . .
C17 C 0.4050(11) 0.1584(6) 0.4238(5) 0.110(4) Uani 1 1 d . U . . .
H17A H 0.363779 0.187864 0.447391 0.132 Uiso 1 1 calc R U . . .
H17B H 0.464312 0.149829 0.446728 0.132 Uiso 1 1 calc R U . . .
C18 C 0.3258(10) 0.0956(5) 0.3860(4) 0.101(4) Uani 1 1 d D U . . .
H18A H 0.368830 0.065287 0.364541 0.121 Uiso 1 1 calc R U . . .
H18B H 0.291586 0.076147 0.407464 0.121 Uiso 1 1 calc R U . . .
C19 C 0.2350(8) 0.1047(5) 0.3485(4) 0.089(3) Uani 1 1 d D . . . .
H19A H 0.189488 0.062370 0.323079 0.107 Uiso 1 1 calc R U . . .
H19B H 0.185828 0.130548 0.369405 0.107 Uiso 1 1 calc R U . . .
C20 C 0.2842(8) 0.1381(5) 0.3180(4) 0.084(3) Uani 1 1 d D U . . .
H20A H 0.223362 0.147545 0.296531 0.101 Uiso 1 1 calc R U . . .
H20B H 0.323124 0.108867 0.292876 0.101 Uiso 1 1 calc R U . . .
F1 F 0.8453(10) 0.4042(9) 0.5488(5) 0.147(5) Uani 0.653(4) 1 d D . P A 1
F2 F 0.9220(9) 0.4026(8) 0.4864(5) 0.129(5) Uani 0.653(4) 1 d D . P A 1
F3 F 0.8666(14) 0.4892(6) 0.5360(8) 0.176(7) Uani 0.653(4) 1 d D . P A 1
F1' F 0.879(2) 0.3733(9) 0.5107(9) 0.147(5) Uani 0.347(4) 1 d D . P A 2
F2' F 0.9177(16) 0.4530(17) 0.4939(11) 0.129(5) Uani 0.347(4) 1 d D U P A 2
F3' F 0.837(3) 0.4641(15) 0.5603(8) 0.176(7) Uani 0.347(4) 1 d D . P A 2
F4 F 0.3523(6) 0.4202(4) 0.4507(3) 0.123(3) Uani 1 1 d . . . . .
F5 F 0.4504(6) 0.4559(3) 0.5307(2) 0.115(2) Uani 1 1 d . . . . .
F6 F 0.3827(6) 0.3554(4) 0.4871(3) 0.123(3) Uani 1 1 d . . . . .
Mo7 Mo 0.45015(5) 0.28422(3) 0.74380(3) 0.04487(15) Uani 1 1 d . . . . .
Mo8 Mo 0.23595(6) 0.18493(3) 0.74247(3) 0.05082(17) Uani 1 1 d . . . . .
Mo9 Mo 0.29200(5) 0.24822(3) 0.87346(3) 0.04448(15) Uani 1 1 d . . . . .
Mo10 Mo 0.48176(6) 0.18976(3) 0.80455(3) 0.04860(17) Uani 1 1 d . . . . .
Mo11 Mo 0.50891(5) 0.34665(3) 0.87366(2) 0.03747(13) Uani 1 1 d . . . . .
Mo12 Mo 0.25825(5) 0.33932(3) 0.80702(2) 0.03737(13) Uani 1 1 d . . . . .
O17 O 0.3689(3) 0.26352(19) 0.80272(17) 0.0335(9) Uani 1 1 d . . . . .
O18 O 0.2406(5) 0.2357(3) 0.9220(2) 0.0650(16) Uani 1 1 d . . . . .
O19 O 0.5683(5) 0.1382(3) 0.8049(3) 0.0676(16) Uani 1 1 d . . . . .
O20 O 0.6028(4) 0.4069(2) 0.9241(2) 0.0480(12) Uani 1 1 d . . . . .
O21 O 0.1745(4) 0.3930(2) 0.8109(2) 0.0492(12) Uani 1 1 d . . . . .
O22 O 0.5268(4) 0.2205(2) 0.7539(2) 0.0534(13) Uani 1 1 d . . . . .
O23 O 0.5446(4) 0.3502(2) 0.81140(18) 0.0408(11) Uani 1 1 d . . . . .
O24 O 0.3399(4) 0.3422(2) 0.75656(18) 0.0431(11) Uani 1 1 d . . . . .
O25 O 0.2002(4) 0.1839(2) 0.8091(2) 0.0492(12) Uani 1 1 d . . . . .
O26 O 0.4022(4) 0.1921(2) 0.8584(2) 0.0465(12) Uani 1 1 d . . . . .
O27 O 0.4203(4) 0.3153(2) 0.91290(18) 0.0400(10) Uani 1 1 d . . . . .
O28 O 0.2181(3) 0.3087(2) 0.86132(18) 0.0397(10) Uani 1 1 d . . . . .
O29 O 0.3555(4) 0.1382(2) 0.7519(2) 0.0517(13) Uani 1 1 d . . . . .
O30 O 0.5710(4) 0.2725(2) 0.8590(2) 0.0465(12) Uani 1 1 d . . . . .
O31 O 0.3872(3) 0.38843(19) 0.86308(17) 0.0340(9) Uani 1 1 d . . . . .
O32 O 0.1663(4) 0.2598(2) 0.7564(2) 0.0491(12) Uani 1 1 d . . . . .
N4 N 0.3209(5) 0.2135(3) 0.6965(2) 0.0514(15) Uani 1 1 d . U . . .
N5 N 0.5080(6) 0.2983(3) 0.6955(3) 0.0639(19) Uani 1 1 d D . . . .
N6 N 0.1333(6) 0.1251(3) 0.6937(3) 0.076(2) Uani 1 1 d D U . . .
C21 C 0.3000(7) 0.1895(4) 0.6405(3) 0.0583(19) Uani 1 1 d . U . . .
C22 C 0.2461(7) 0.2216(4) 0.6139(3) 0.061(2) Uani 1 1 d . . . . .
H22 H 0.221336 0.259846 0.633384 0.073 Uiso 1 1 calc R U . . .
C23 C 0.2295(9) 0.1966(5) 0.5587(4) 0.080(3) Uani 1 1 d . U . . .
C24 C 0.2654(12) 0.1410(5) 0.5299(4) 0.105(4) Uani 1 1 d . . . . .
H24 H 0.255311 0.124834 0.492027 0.126 Uiso 1 1 calc R U . . .
C25 C 0.3158(13) 0.1098(6) 0.5572(5) 0.112(5) Uani 1 1 d . . . . .
C26 C 0.3328(10) 0.1319(5) 0.6114(4) 0.094(4) Uani 1 1 d . . . . .
H26 H 0.366191 0.108671 0.629146 0.113 Uiso 1 1 calc R U . . .
C27 C 0.1743(10) 0.2322(5) 0.5319(4) 0.114(3) Uani 1 1 d D U . . .
C28 C 0.3841(13) 0.0571(8) 0.5275(5) 0.096(5) Uani 0.653(4) 1 d D U P A 1
C29 C 0.5723(9) 0.3102(6) 0.6600(5) 0.051(3) Uani 0.653(4) 1 d D . P A 1
H29 H 0.649997 0.333036 0.679704 0.061 Uiso 0.653(4) 1 calc R U P A 1
C30 C 0.572(3) 0.2467(9) 0.6129(9) 0.077(4) Uani 0.653(4) 1 d D . P A 1
H30A H 0.608314 0.218699 0.626754 0.093 Uiso 0.653(4) 1 calc R U P A 1
H30B H 0.494461 0.224654 0.594936 0.093 Uiso 0.653(4) 1 calc R U P A 1
C31 C 0.6332(13) 0.2563(9) 0.5717(8) 0.078(5) Uani 0.653(4) 1 d D . P A 1
H31A H 0.630827 0.214370 0.541718 0.094 Uiso 0.653(4) 1 calc R U P A 1
H31B H 0.712029 0.277064 0.588609 0.094 Uiso 0.653(4) 1 calc R U P A 1
C32 C 0.5733(14) 0.2993(6) 0.5511(5) 0.073(4) Uani 0.653(4) 1 d D . P A 1
H32A H 0.612735 0.307904 0.525363 0.087 Uiso 0.653(4) 1 calc R U P A 1
H32B H 0.496869 0.275934 0.531428 0.087 Uiso 0.653(4) 1 calc R U P A 1
C33 C 0.5669(13) 0.3632(6) 0.5954(5) 0.067(5) Uani 0.653(4) 1 d D . P A 1
H33A H 0.523208 0.387376 0.580005 0.081 Uiso 0.653(4) 1 calc R U P A 1
H33B H 0.642731 0.389239 0.612657 0.081 Uiso 0.653(4) 1 calc R U P A 1
C34 C 0.5118(10) 0.3512(5) 0.6373(4) 0.051(3) Uani 0.653(4) 1 d D . P A 1
H34A H 0.433483 0.329101 0.620734 0.061 Uiso 0.653(4) 1 calc R U P A 1
H34B H 0.511811 0.392923 0.666997 0.061 Uiso 0.653(4) 1 calc R U P A 1
C35 C 0.0528(12) 0.0691(5) 0.6578(5) 0.078(4) Uani 0.653(4) 1 d D U P A 1
H35 H -0.003888 0.058120 0.676572 0.094 Uiso 0.653(4) 1 calc R U P A 1
C36 C 0.1118(13) 0.0123(7) 0.6331(6) 0.096(4) Uani 0.653(4) 1 d D U P A 1
H36A H 0.147119 -0.000264 0.660941 0.115 Uiso 0.653(4) 1 calc R U P A 1
H36B H 0.169645 0.023811 0.615626 0.115 Uiso 0.653(4) 1 calc R U P A 1
C37 C 0.0168(17) -0.0437(8) 0.5906(8) 0.124(5) Uani 0.653(4) 1 d D U P A 1
H37A H 0.048769 -0.081592 0.571436 0.149 Uiso 0.653(4) 1 calc R U P A 1
H37B H -0.037952 -0.056522 0.608923 0.149 Uiso 0.653(4) 1 calc R U P A 1
C38 C -0.0390(19) -0.0213(9) 0.5518(8) 0.142(7) Uani 0.653(4) 1 d D U P A 1
H38A H -0.101101 -0.056153 0.526605 0.171 Uiso 0.653(4) 1 calc R U P A 1
H38B H 0.014901 -0.014534 0.530710 0.171 Uiso 0.653(4) 1 calc R U P A 1
C39 C -0.0839(17) 0.0386(10) 0.5749(8) 0.153(8) Uani 0.653(4) 1 d D U P A 1
H39A H -0.148189 0.030055 0.590122 0.184 Uiso 0.653(4) 1 calc R U P A 1
H39B H -0.110551 0.051673 0.546058 0.184 Uiso 0.653(4) 1 calc R U P A 1
C40 C 0.0026(14) 0.0926(7) 0.6182(6) 0.093(4) Uani 0.653(4) 1 d D U P A 1
H40A H 0.061065 0.106664 0.602222 0.112 Uiso 0.653(4) 1 calc R U P A 1
H40B H -0.032013 0.129643 0.636285 0.112 Uiso 0.653(4) 1 calc R U P A 1
C28' C 0.320(2) 0.0437(15) 0.5227(11) 0.096(5) Uani 0.347(4) 1 d D . P A 2
C29' C 0.5163(19) 0.3008(11) 0.6453(6) 0.051(3) Uani 0.347(4) 1 d D . P A 2
H29' H 0.441972 0.300963 0.625548 0.061 Uiso 0.347(4) 1 calc R U P A 2
C30' C 0.561(6) 0.242(2) 0.6127(18) 0.077(4) Uani 0.347(4) 1 d D . P A 2
H30C H 0.633939 0.241094 0.632811 0.093 Uiso 0.347(4) 1 calc R U P A 2
H30D H 0.508749 0.201831 0.604640 0.093 Uiso 0.347(4) 1 calc R U P A 2
C31' C 0.575(3) 0.2479(16) 0.5610(16) 0.078(5) Uani 0.347(4) 1 d D . P A 2
H31C H 0.503310 0.253093 0.543320 0.094 Uiso 0.347(4) 1 calc R U P A 2
H31D H 0.594597 0.208244 0.536095 0.094 Uiso 0.347(4) 1 calc R U P A 2
C32' C 0.665(2) 0.3058(11) 0.5728(10) 0.073(4) Uani 0.347(4) 1 d D . P A 2
H32C H 0.736816 0.301476 0.591333 0.087 Uiso 0.347(4) 1 calc R U P A 2
H32D H 0.676135 0.307916 0.538940 0.087 Uiso 0.347(4) 1 calc R U P A 2
C33' C 0.630(3) 0.3667(13) 0.6085(9) 0.067(5) Uani 0.347(4) 1 d D . P A 2
H33C H 0.564779 0.374049 0.587600 0.081 Uiso 0.347(4) 1 calc R U P A 2
H33D H 0.691016 0.403942 0.619633 0.081 Uiso 0.347(4) 1 calc R U P A 2
C34' C 0.599(2) 0.3625(9) 0.6584(7) 0.051(3) Uani 0.347(4) 1 d D . P A 2
H34C H 0.565611 0.399961 0.677292 0.061 Uiso 0.347(4) 1 calc R U P A 2
H34D H 0.667074 0.364478 0.682957 0.061 Uiso 0.347(4) 1 calc R U P A 2
C35' C 0.0425(17) 0.0901(10) 0.6485(7) 0.078(4) Uani 0.347(4) 1 d D . P A 2
H35' H -0.010623 0.120215 0.651442 0.094 Uiso 0.347(4) 1 calc R U P A 2
C36' C -0.023(2) 0.0322(13) 0.6532(12) 0.096(4) Uani 0.347(4) 1 d D . P A 2
H36C H -0.092033 0.013333 0.625212 0.115 Uiso 0.347(4) 1 calc R U P A 2
H36D H -0.042121 0.045579 0.688828 0.115 Uiso 0.347(4) 1 calc R U P A 2
C37' C 0.055(3) -0.0169(14) 0.6457(13) 0.124(5) Uani 0.347(4) 1 d D . P A 2
H37C H 0.123296 0.002769 0.674425 0.149 Uiso 0.347(4) 1 calc R U P A 2
H37D H 0.017353 -0.054731 0.649292 0.149 Uiso 0.347(4) 1 calc R U P A 2
C38' C 0.087(4) -0.0386(15) 0.5919(14) 0.142(7) Uani 0.347(4) 1 d D . P A 2
H38C H 0.143841 -0.065837 0.590577 0.171 Uiso 0.347(4) 1 calc R U P A 2
H38D H 0.021161 -0.064700 0.563199 0.171 Uiso 0.347(4) 1 calc R U P A 2
C39' C 0.133(3) 0.0186(17) 0.5828(16) 0.153(8) Uani 0.347(4) 1 d D . P A 2
H39C H 0.144528 0.003313 0.545554 0.184 Uiso 0.347(4) 1 calc R U P A 2
H39D H 0.207011 0.039198 0.607190 0.184 Uiso 0.347(4) 1 calc R U P A 2
C40' C 0.060(3) 0.0684(14) 0.5916(10) 0.093(4) Uani 0.347(4) 1 d D . P A 2
H40C H -0.011841 0.049762 0.565607 0.112 Uiso 0.347(4) 1 calc R U P A 2
H40D H 0.097022 0.105429 0.586484 0.112 Uiso 0.347(4) 1 calc R U P A 2
F7 F 0.1017(10) 0.2674(6) 0.5551(4) 0.113(3) Uani 0.653(4) 1 d D U P A 1
F8 F 0.2459(12) 0.2808(6) 0.5297(5) 0.140(4) Uani 0.653(4) 1 d D U P A 1
F9 F 0.1214(10) 0.1975(6) 0.4802(4) 0.116(3) Uani 0.653(4) 1 d D . P A 1
F10 F 0.4915(12) 0.0763(7) 0.5302(6) 0.186(6) Uani 0.653(4) 1 d D U P A 1
F11 F 0.3317(13) 0.0238(7) 0.4758(4) 0.144(5) Uani 0.653(4) 1 d D U P A 1
F12 F 0.3923(12) 0.0169(6) 0.5506(5) 0.132(5) Uani 0.653(4) 1 d D U P A 1
F7' F 0.211(2) 0.2960(6) 0.5558(8) 0.113(3) Uani 0.347(4) 1 d D U P A 2
F8' F 0.186(3) 0.2106(15) 0.4807(6) 0.140(4) Uani 0.347(4) 1 d D U P A 2
F9' F 0.0638(12) 0.2226(12) 0.5322(8) 0.116(3) Uani 0.347(4) 1 d D U P A 2
F10' F 0.233(2) 0.0072(14) 0.4818(12) 0.186(6) Uani 0.347(4) 1 d D . P A 2
F11' F 0.397(2) 0.0527(14) 0.4953(10) 0.144(5) Uani 0.347(4) 1 d D . P A 2
F12' F 0.306(2) -0.0024(12) 0.5402(11) 0.132(5) Uani 0.347(4) 1 d D . P A 2
N7 N 0.4504(4) 0.5811(2) 0.9210(2) 0.0321(11) Uani 1 1 d . . . . .
C41 C 0.3326(5) 0.5427(3) 0.9059(2) 0.0333(13) Uani 1 1 d . . . . .
H41A H 0.335576 0.496428 0.890389 0.040 Uiso 1 1 calc R U . . .
H41B H 0.303686 0.552330 0.939045 0.040 Uiso 1 1 calc R U . . .
C42 C 0.2515(6) 0.5552(3) 0.8667(3) 0.0414(15) Uani 1 1 d . . . . .
H42A H 0.259812 0.529595 0.829745 0.050 Uiso 1 1 calc R U . . .
H42B H 0.267996 0.601183 0.873875 0.050 Uiso 1 1 calc R U . . .
C43 C 0.1322(6) 0.5373(3) 0.8714(3) 0.0470(17) Uani 1 1 d . . . . .
H43A H 0.120951 0.494185 0.871466 0.056 Uiso 1 1 calc R U . . .
H43B H 0.120491 0.568392 0.905960 0.056 Uiso 1 1 calc R U . . .
C44 C 0.0475(7) 0.5369(4) 0.8262(3) 0.069(2) Uani 1 1 d . . . . .
H44A H -0.027573 0.525231 0.830924 0.103 Uiso 1 1 calc R U . . .
H44B H 0.057242 0.579764 0.826402 0.103 Uiso 1 1 calc R U . . .
H44C H 0.057702 0.505555 0.791907 0.103 Uiso 1 1 calc R U . . .
C45 C 0.4525(6) 0.6531(3) 0.9486(3) 0.0357(14) Uani 1 1 d . . . . .
H45A H 0.528979 0.674874 0.969294 0.043 Uiso 1 1 calc R U . . .
H45B H 0.435558 0.668946 0.920493 0.043 Uiso 1 1 calc R U . . .
C46 C 0.3732(5) 0.6732(3) 0.9858(2) 0.0342(14) Uani 1 1 d . . . . .
H46A H 0.383900 0.654409 1.012253 0.041 Uiso 1 1 calc R U . . .
H46B H 0.295575 0.656877 0.964984 0.041 Uiso 1 1 calc R U . . .
C47 C 0.3943(5) 0.7468(3) 1.0153(3) 0.0371(14) Uani 1 1 d . . . . .
H47A H 0.466522 0.762314 1.041324 0.045 Uiso 1 1 calc R U . . .
H47B H 0.398263 0.765733 0.989096 0.045 Uiso 1 1 calc R U . . .
C48 C 0.3016(6) 0.7685(3) 1.0448(3) 0.0482(17) Uani 1 1 d . . . . .
H48A H 0.316639 0.815545 1.063230 0.072 Uiso 1 1 calc R U . . .
H48B H 0.230303 0.753727 1.018895 0.072 Uiso 1 1 calc R U . . .
H48C H 0.298470 0.750313 1.071052 0.072 Uiso 1 1 calc R U . . .
C49 C 0.5191(5) 0.5605(3) 0.9598(2) 0.0334(13) Uani 1 1 d . . . . .
H49A H 0.493187 0.576422 0.993956 0.040 Uiso 1 1 calc R U . . .
H49B H 0.503138 0.512949 0.944679 0.040 Uiso 1 1 calc R U . . .
C50 C 0.6429(5) 0.5828(3) 0.9723(3) 0.0403(15) Uani 1 1 d . . . . .
H50A H 0.660860 0.630264 0.986631 0.048 Uiso 1 1 calc R U . . .
H50B H 0.671565 0.564783 0.939022 0.048 Uiso 1 1 calc R U . . .
C51 C 0.6982(5) 0.5612(3) 1.0132(3) 0.0412(15) Uani 1 1 d . . . . .
H51A H 0.678892 0.513801 0.998826 0.049 Uiso 1 1 calc R U . . .
H51B H 0.669240 0.579464 1.046341 0.049 Uiso 1 1 calc R U . . .
C52 C 0.8252(6) 0.5824(4) 1.0269(3) 0.0497(18) Uani 1 1 d . . . . .
H52A H 0.857807 0.567685 1.053356 0.075 Uiso 1 1 calc R U . . .
H52B H 0.854309 0.563784 0.994326 0.075 Uiso 1 1 calc R U . . .
H52C H 0.844662 0.629416 1.041819 0.075 Uiso 1 1 calc R U . . .
C53 C 0.4982(6) 0.5691(3) 0.8713(3) 0.0369(15) Uani 1 1 d . . . . .
H53A H 0.452998 0.584868 0.848251 0.044 Uiso 1 1 calc R U . . .
H53B H 0.574639 0.594761 0.882545 0.044 Uiso 1 1 calc R U . . .
C54 C 0.5021(6) 0.4994(3) 0.8382(3) 0.0445(17) Uani 1 1 d . . . . .
H54A H 0.425375 0.475066 0.820395 0.053 Uiso 1 1 calc R U . . .
H54B H 0.534197 0.480781 0.862329 0.053 Uiso 1 1 calc R U . . .
C55 C 0.5713(6) 0.4920(3) 0.7957(3) 0.0485(18) Uani 1 1 d . . . . .
H55A H 0.551544 0.447164 0.768006 0.058 Uiso 1 1 calc R U . . .
H55B H 0.552869 0.520470 0.778110 0.058 Uiso 1 1 calc R U . . .
C56 C 0.6951(7) 0.5083(4) 0.8192(4) 0.066(2) Uani 1 1 d . . . . .
H56A H 0.735954 0.502919 0.790523 0.099 Uiso 1 1 calc R U . . .
H56B H 0.715418 0.552999 0.846106 0.099 Uiso 1 1 calc R U . . .
H56C H 0.714093 0.479694 0.836002 0.099 Uiso 1 1 calc R U . . .
N8 N 0.3529(4) 0.0426(2) 0.9016(2) 0.0363(12) Uani 1 1 d . . . . .
C57 C 0.3750(5) -0.0025(3) 0.9280(3) 0.0374(14) Uani 1 1 d . . . . .
H57A H 0.426874 0.022642 0.963116 0.045 Uiso 1 1 calc R U . . .
H57B H 0.413242 -0.035040 0.905524 0.045 Uiso 1 1 calc R U . . .
C58 C 0.2733(5) -0.0374(3) 0.9371(3) 0.0394(15) Uani 1 1 d . . . . .
H58A H 0.228822 -0.070284 0.902288 0.047 Uiso 1 1 calc R U . . .
H58B H 0.226198 -0.006397 0.953550 0.047 Uiso 1 1 calc R U . . .
C59 C 0.3094(6) -0.0696(3) 0.9741(3) 0.0403(15) Uani 1 1 d . . . . .
H59A H 0.363339 -0.096779 0.959578 0.048 Uiso 1 1 calc R U . . .
H59B H 0.346902 -0.036216 1.010059 0.048 Uiso 1 1 calc R U . . .
C60 C 0.2107(7) -0.1107(4) 0.9789(3) 0.059(2) Uani 1 1 d . . . . .
H60A H 0.236259 -0.130593 1.002704 0.088 Uiso 1 1 calc R U . . .
H60B H 0.157837 -0.083720 0.993835 0.088 Uiso 1 1 calc R U . . .
H60C H 0.174259 -0.144228 0.943399 0.088 Uiso 1 1 calc R U . . .
C61 C 0.3047(6) 0.0979(3) 0.9370(3) 0.0456(17) Uani 1 1 d . . . . .
H61A H 0.299372 0.128465 0.920192 0.055 Uiso 1 1 calc R U . . .
H61B H 0.228103 0.080619 0.937409 0.055 Uiso 1 1 calc R U . . .
C62 C 0.3675(7) 0.1345(4) 0.9937(3) 0.058(2) Uani 1 1 d . U . . .
H62A H 0.444984 0.151544 0.994102 0.070 Uiso 1 1 calc R U . . .
H62B H 0.369913 0.105315 1.011830 0.070 Uiso 1 1 calc R U . . .
C63 C 0.3130(9) 0.1901(5) 1.0239(4) 0.083(2) Uani 1 1 d . U . . .
H63A H 0.363576 0.218304 1.058778 0.100 Uiso 1 1 calc R U . . .
H63B H 0.301265 0.215790 1.003016 0.100 Uiso 1 1 calc R U . . .
C64 C 0.2043(9) 0.1673(6) 1.0337(5) 0.109(4) Uani 1 1 d . U . . .
H64A H 0.172287 0.204388 1.053141 0.164 Uiso 1 1 calc R U . . .
H64B H 0.153451 0.140037 0.999252 0.164 Uiso 1 1 calc R U . . .
H64C H 0.215747 0.142551 1.055003 0.164 Uiso 1 1 calc R U . . .
C65 C 0.4645(6) 0.0697(3) 0.8936(3) 0.0406(15) Uani 1 1 d . . . . .
H65A H 0.455995 0.107751 0.886397 0.049 Uiso 1 1 calc R U . . .
H65B H 0.520168 0.084477 0.927622 0.049 Uiso 1 1 calc R U . . .
C66 C 0.5097(6) 0.0234(3) 0.8489(3) 0.0404(15) Uani 1 1 d . . . . .
H66A H 0.473314 0.022439 0.814272 0.048 Uiso 1 1 calc R U . . .
H66B H 0.491214 -0.020324 0.847144 0.048 Uiso 1 1 calc R U . . .
C67 C 0.6351(6) 0.0422(3) 0.8569(3) 0.0466(17) Uani 1 1 d . . . . .
H67A H 0.654409 0.087855 0.863248 0.056 Uiso 1 1 calc R U . . .
H67B H 0.671908 0.038013 0.889233 0.056 Uiso 1 1 calc R U . . .
C68 C 0.6784(7) 0.0015(3) 0.8096(3) 0.056(2) Uani 1 1 d . . . . .
H68A H 0.759249 0.015307 0.816569 0.083 Uiso 1 1 calc R U . . .
H68B H 0.660919 -0.043622 0.803633 0.083 Uiso 1 1 calc R U . . .
H68C H 0.643421 0.006218 0.777649 0.083 Uiso 1 1 calc R U . . .
C69 C 0.2694(6) 0.0050(3) 0.8490(3) 0.0475(17) Uani 1 1 d . . . . .
H69A H 0.300262 -0.031489 0.826301 0.057 Uiso 1 1 calc R U . . .
H69B H 0.200787 -0.013116 0.856526 0.057 Uiso 1 1 calc R U . . .
C70 C 0.2392(7) 0.0433(4) 0.8181(3) 0.072(2) Uani 1 1 d D U . . .
H70A H 0.220105 0.083477 0.842594 0.086 Uiso 1 1 calc R U . . .
H70B H 0.305304 0.055456 0.805477 0.086 Uiso 1 1 calc R U . . .
C71 C 0.1447(8) 0.0095(5) 0.7710(4) 0.095(3) Uani 1 1 d D U . . .
H71A H 0.171460 -0.025141 0.743733 0.114 Uiso 1 1 calc R U . . .
H71B H 0.128955 0.040504 0.755650 0.114 Uiso 1 1 calc R U . . .
C72 C 0.0354(8) -0.0201(6) 0.7767(5) 0.108(4) Uani 1 1 d D U . . .
H72A H -0.016484 -0.040103 0.741763 0.161 Uiso 1 1 calc R U . . .
H72B H 0.047062 -0.052814 0.790108 0.161 Uiso 1 1 calc R U . . .
H72C H 0.004266 0.013281 0.802106 0.161 Uiso 1 1 calc R U . . .
N9 N 0.0891(4) 0.2821(3) 0.2213(2) 0.0393(13) Uani 1 1 d D . . . .
C73 C 0.0142(5) 0.2904(3) 0.1765(3) 0.0397(15) Uani 1 1 d . . . . .
H73A H -0.039785 0.249718 0.154698 0.048 Uiso 1 1 calc R U . . .
H73B H -0.028589 0.324042 0.192854 0.048 Uiso 1 1 calc R U . . .
C74 C 0.0756(5) 0.3087(3) 0.1393(3) 0.0426(16) Uani 1 1 d . . . . .
H74A H 0.133598 0.282433 0.130365 0.051 Uiso 1 1 calc R U . . .
H74B H 0.112968 0.354384 0.158050 0.051 Uiso 1 1 calc R U . . .
C75 C -0.0036(6) 0.2981(4) 0.0878(3) 0.0494(18) Uani 1 1 d . . . . .
H75A H -0.066761 0.319946 0.096764 0.059 Uiso 1 1 calc R U . . .
H75B H -0.033684 0.251606 0.066734 0.059 Uiso 1 1 calc R U . . .
C76 C 0.0557(7) 0.3243(4) 0.0539(3) 0.062(2) Uani 1 1 d . . . . .
H76A H 0.003088 0.316916 0.021088 0.093 Uiso 1 1 calc R U . . .
H76B H 0.084501 0.370471 0.074479 0.093 Uiso 1 1 calc R U . . .
H76C H 0.117543 0.302203 0.044482 0.093 Uiso 1 1 calc R U . . .
C77 C 0.1810(5) 0.3397(3) 0.2515(3) 0.0409(15) Uani 1 1 d . . . . .
H77A H 0.223389 0.345453 0.225637 0.049 Uiso 1 1 calc R U . . .
H77B H 0.232336 0.330508 0.277299 0.049 Uiso 1 1 calc R U . . .
C78 C 0.1460(6) 0.4028(4) 0.2821(3) 0.0574(19) Uani 1 1 d D U . . .
H78A H 0.087657 0.410326 0.257902 0.069 Uiso 1 1 calc R U . . .
H78B H 0.114416 0.400453 0.312088 0.069 Uiso 1 1 calc R U . . .
C79 C 0.2448(7) 0.4582(4) 0.3039(4) 0.083(3) Uani 1 1 d D U . . .
H79A H 0.269019 0.463199 0.273133 0.099 Uiso 1 1 calc R U . . .
H79B H 0.219362 0.498039 0.324681 0.099 Uiso 1 1 calc R U . . .
C80 C 0.3443(9) 0.4528(5) 0.3390(4) 0.106(4) Uani 1 1 d D . . . .
H80A H 0.402560 0.490961 0.350695 0.160 Uiso 1 1 calc R U . . .
H80B H 0.322627 0.449345 0.370437 0.160 Uiso 1 1 calc R U . . .
H80C H 0.372452 0.414387 0.318716 0.160 Uiso 1 1 calc R U . . .
C81 C 0.1444(5) 0.2241(3) 0.1971(3) 0.0413(16) Uani 1 1 d . . . . .
H81A H 0.197945 0.234824 0.177328 0.050 Uiso 1 1 calc R U . . .
H81B H 0.187550 0.217495 0.226831 0.050 Uiso 1 1 calc R U . . .
C82 C 0.0676(5) 0.1612(3) 0.1595(3) 0.0495(18) Uani 1 1 d . . . . .
H82A H 0.034374 0.163966 0.125966 0.059 Uiso 1 1 calc R U . . .
H82B H 0.006555 0.152523 0.176464 0.059 Uiso 1 1 calc R U . . .
C83 C 0.1326(6) 0.1070(4) 0.1467(4) 0.060(2) Uani 1 1 d . . . . .
H83A H 0.155138 0.100045 0.179429 0.072 Uiso 1 1 calc R U . . .
H83B H 0.201208 0.119782 0.136110 0.072 Uiso 1 1 calc R U . . .
C84 C 0.0659(7) 0.0437(4) 0.1016(4) 0.073(3) Uani 1 1 d . . . . .
H84A H 0.111523 0.010545 0.095041 0.110 Uiso 1 1 calc R U . . .
H84B H -0.001304 0.030190 0.112166 0.110 Uiso 1 1 calc R U . . .
H84C H 0.044784 0.049935 0.068832 0.110 Uiso 1 1 calc R U . . .
C85 C 0.0209(11) 0.2764(8) 0.2603(5) 0.037(3) Uani 0.653(4) 1 d D U P A 1
H85A H -0.041318 0.239185 0.240514 0.044 Uiso 0.653(4) 1 calc R U P A 1
H85B H -0.011954 0.315316 0.273937 0.044 Uiso 0.653(4) 1 calc R U P A 1
C86 C 0.0822(12) 0.2682(6) 0.3082(5) 0.050(3) Uani 0.653(4) 1 d D U P A 1
H86A H 0.099090 0.224404 0.296110 0.060 Uiso 0.653(4) 1 calc R U P A 1
H86B H 0.153669 0.299376 0.323854 0.060 Uiso 0.653(4) 1 calc R U P A 1
C87 C 0.0139(16) 0.2785(8) 0.3506(6) 0.066(4) Uani 0.653(4) 1 d D U P A 1
H87A H -0.058864 0.248580 0.334614 0.080 Uiso 0.653(4) 1 calc R U P A 1
H87B H -0.000066 0.322915 0.363935 0.080 Uiso 0.653(4) 1 calc R U P A 1
C88 C 0.0738(14) 0.2673(11) 0.3973(6) 0.113(6) Uani 0.653(4) 1 d D U P A 1
H88A H 0.028004 0.274241 0.424241 0.169 Uiso 0.653(4) 1 calc R U P A 1
H88B H 0.086637 0.223103 0.384224 0.169 Uiso 0.653(4) 1 calc R U P A 1
H88C H 0.145365 0.297349 0.413509 0.169 Uiso 0.653(4) 1 calc R U P A 1
C85' C 0.012(2) 0.2600(18) 0.2504(12) 0.037(3) Uani 0.347(4) 1 d D . P A 2
H85C H -0.042907 0.221984 0.223805 0.044 Uiso 0.347(4) 1 calc R U P A 2
H85D H -0.029079 0.294486 0.266797 0.044 Uiso 0.347(4) 1 calc R U P A 2
C86' C 0.069(3) 0.2427(13) 0.2941(10) 0.050(3) Uani 0.347(4) 1 d D . P A 2
H86C H 0.071043 0.196250 0.277619 0.060 Uiso 0.347(4) 1 calc R U P A 2
H86D H 0.147447 0.266171 0.306348 0.060 Uiso 0.347(4) 1 calc R U P A 2
C87' C 0.019(3) 0.2562(15) 0.3433(12) 0.066(4) Uani 0.347(4) 1 d D . P A 2
H87C H 0.055568 0.235694 0.364793 0.080 Uiso 0.347(4) 1 calc R U P A 2
H87D H -0.060840 0.235886 0.331290 0.080 Uiso 0.347(4) 1 calc R U P A 2
C88' C 0.030(3) 0.3279(15) 0.3796(12) 0.113(6) Uani 0.347(4) 1 d D . P A 2
H88D H -0.004724 0.332354 0.410147 0.169 Uiso 0.347(4) 1 calc R U P A 2
H88E H 0.108393 0.348408 0.392655 0.169 Uiso 0.347(4) 1 calc R U P A 2
H88F H -0.008233 0.348600 0.359089 0.169 Uiso 0.347(4) 1 calc R U P A 2
N10 N 0.8667(5) 0.2605(3) 0.7950(3) 0.0635(19) Uani 1 1 d . . . . .
C89 C 0.7716(8) 0.2063(5) 0.7606(4) 0.093(3) Uani 1 1 d . U . . .
H89A H 0.719586 0.221864 0.740004 0.111 Uiso 1 1 calc R U . . .
H89B H 0.731110 0.193785 0.784245 0.111 Uiso 1 1 calc R U . . .
C90 C 0.8049(11) 0.1465(6) 0.7212(5) 0.111(4) Uani 1 1 d . U . . .
H90A H 0.832156 0.156974 0.693308 0.134 Uiso 1 1 calc R U . . .
H90B H 0.867542 0.135974 0.740768 0.134 Uiso 1 1 calc R U . . .
C91 C 0.7145(12) 0.0882(6) 0.6941(6) 0.133(5) Uani 1 1 d D U . . .
H91A H 0.678855 0.079468 0.720746 0.159 Uiso 1 1 calc R U . . .
H91B H 0.744762 0.050143 0.673568 0.159 Uiso 1 1 calc R U . . .
C92 C 0.6323(12) 0.1028(7) 0.6570(6) 0.136(5) Uani 1 1 d D U . . .
H92A H 0.570619 0.065956 0.638005 0.204 Uiso 1 1 calc R U . . .
H92B H 0.603480 0.140645 0.677950 0.204 Uiso 1 1 calc R U . . .
H92C H 0.669027 0.111481 0.631029 0.204 Uiso 1 1 calc R U . . .
C93 C 0.9274(7) 0.2855(5) 0.7613(4) 0.067(2) Uani 1 1 d . . . . .
H93A H 0.990060 0.320668 0.785441 0.081 Uiso 1 1 calc R U . . .
H93B H 0.959437 0.250439 0.737390 0.081 Uiso 1 1 calc R U . . .
C94 C 0.8558(7) 0.3102(5) 0.7270(4) 0.080(3) Uani 1 1 d . . . . .
H94A H 0.814076 0.340411 0.749514 0.096 Uiso 1 1 calc R U . . .
H94B H 0.801134 0.273704 0.698266 0.096 Uiso 1 1 calc R U . . .
C95 C 0.9280(9) 0.3447(5) 0.7017(5) 0.091(3) Uani 1 1 d . . . . .
H95A H 0.880171 0.363915 0.682680 0.109 Uiso 1 1 calc R U . . .
H95B H 0.984515 0.379965 0.730502 0.109 Uiso 1 1 calc R U . . .
C96 C 0.9853(10) 0.3000(7) 0.6631(5) 0.121(5) Uani 1 1 d . . . . .
H96A H 1.029912 0.323815 0.648038 0.181 Uiso 1 1 calc R U . . .
H96B H 1.033960 0.281518 0.681844 0.181 Uiso 1 1 calc R U . . .
H96C H 0.929629 0.265470 0.634027 0.181 Uiso 1 1 calc R U . . .
C97 C 0.8219(6) 0.3144(4) 0.8337(4) 0.060(2) Uani 1 1 d . . . . .
H97A H 0.792298 0.299576 0.858914 0.072 Uiso 1 1 calc R U . . .
H97B H 0.759080 0.323657 0.813144 0.072 Uiso 1 1 calc R U . . .
C98 C 0.9069(7) 0.3764(4) 0.8659(3) 0.064(2) Uani 1 1 d . . . . .
H98A H 0.922930 0.397230 0.842062 0.077 Uiso 1 1 calc R U . . .
H98B H 0.977036 0.366091 0.879740 0.077 Uiso 1 1 calc R U . . .
C99 C 0.8666(7) 0.4236(4) 0.9132(3) 0.064(2) Uani 1 1 d . . . . .
H99A H 0.917569 0.465767 0.928131 0.077 Uiso 1 1 calc R U . . .
H99B H 0.791888 0.429445 0.899830 0.077 Uiso 1 1 calc R U . . .
C100 C 0.8603(7) 0.4018(5) 0.9580(4) 0.067(2) Uani 1 1 d . . . . .
H10C H 0.834139 0.433966 0.986751 0.101 Uiso 1 1 calc R U . . .
H10D H 0.808531 0.360553 0.943822 0.101 Uiso 1 1 calc R U . . .
H10E H 0.934345 0.396913 0.972152 0.101 Uiso 1 1 calc R U . . .
C101 C 0.9508(7) 0.2380(5) 0.8253(4) 0.080(3) Uani 1 1 d . . . . .
H10F H 0.983201 0.205356 0.799178 0.095 Uiso 1 1 calc R U . . .
H10G H 1.011761 0.274796 0.848315 0.095 Uiso 1 1 calc R U . . .
C102 C 0.9042(9) 0.2098(6) 0.8594(5) 0.100(4) Uani 1 1 d D U . . .
H10H H 0.827951 0.185220 0.840825 0.120 Uiso 1 1 calc R U . . .
H10I H 0.899247 0.244994 0.893465 0.120 Uiso 1 1 calc R U . . .
C103 C 0.9729(11) 0.1665(6) 0.8718(5) 0.118(4) Uani 1 1 d D U . . .
H10J H 1.051559 0.189059 0.883904 0.142 Uiso 1 1 calc R U . . .
H10K H 0.967158 0.128102 0.838028 0.142 Uiso 1 1 calc R U . . .
C104 C 0.9447(8) 0.1440(5) 0.9132(4) 0.089(3) Uani 1 1 d D . . . .
H10L H 0.995332 0.116082 0.917722 0.134 Uiso 1 1 calc R U . . .
H10M H 0.952615 0.181265 0.947434 0.134 Uiso 1 1 calc R U . . .
H10N H 0.867887 0.120072 0.901380 0.134 Uiso 1 1 calc R U . . .
O1S O 0.6957(8) 0.1169(4) 0.3836(4) 0.120(3) Uani 1 1 d D U . . .
C1S C 0.7947(15) 0.2180(8) 0.4488(6) 0.179(7) Uani 1 1 d D U . . .
H1SA H 0.858045 0.252146 0.456117 0.268 Uiso 1 1 calc R U . . .
H1SB H 0.813364 0.194232 0.470342 0.268 Uiso 1 1 calc R U . . .
H1SC H 0.729816 0.237010 0.458134 0.268 Uiso 1 1 calc R U . . .
C2S C 0.7681(12) 0.1722(6) 0.3894(5) 0.133(5) Uani 1 1 d D U . . .
H2SA H 0.731861 0.192620 0.367684 0.160 Uiso 1 1 calc R U . . .
H2SB H 0.837079 0.160849 0.377381 0.160 Uiso 1 1 calc R U . . .
C3S C 0.6640(12) 0.0756(6) 0.3291(4) 0.124(5) Uani 1 1 d D U . . .
H3SA H 0.730637 0.064706 0.314340 0.149 Uiso 1 1 calc R U . . .
H3SB H 0.623701 0.096743 0.309202 0.149 Uiso 1 1 calc R U . . .
C4S C 0.5896(13) 0.0154(7) 0.3230(7) 0.159(6) Uani 1 1 d D U . . .
H4SA H 0.568128 -0.014616 0.285037 0.239 Uiso 1 1 calc R U . . .
H4SB H 0.522768 0.026525 0.336630 0.239 Uiso 1 1 calc R U . . .
H4SC H 0.629623 -0.004637 0.343425 0.239 Uiso 1 1 calc R U . . .

loop_
_atom_site_aniso_label
_atom_site_aniso_U_11
_atom_site_aniso_U_22
_atom_site_aniso_U_33
_atom_site_aniso_U_23
_atom_site_aniso_U_13
_atom_site_aniso_U_12
Mo1 0.0310(3) 0.0300(3) 0.0446(3) 0.0165(2) 0.0179(2) 0.0051(2)
Mo2 0.0332(3) 0.0368(3) 0.0504(3) 0.0256(3) 0.0234(3) 0.0086(2)
Mo3 0.0261(3) 0.0288(3) 0.0499(3) 0.0183(2) 0.0114(2) 0.0072(2)
Mo4 0.0250(3) 0.0317(3) 0.0554(3) 0.0266(3) 0.0220(2) 0.0132(2)
Mo5 0.0242(3) 0.0358(3) 0.0413(3) 0.0218(2) 0.0174(2) 0.0119(2)
Mo6 0.0277(3) 0.0327(3) 0.0468(3) 0.0229(2) 0.0130(2) 0.0111(2)
O1 0.024(2) 0.0262(19) 0.041(2) 0.0186(18) 0.0161(17) 0.0081(16)
O2 0.036(3) 0.037(3) 0.061(3) 0.018(2) 0.010(2) 0.006(2)
O3 0.032(2) 0.039(2) 0.070(3) 0.034(2) 0.026(2) 0.017(2)
O4 0.034(2) 0.052(3) 0.045(3) 0.026(2) 0.021(2) 0.014(2)
O5 0.040(3) 0.042(3) 0.058(3) 0.030(2) 0.014(2) 0.018(2)
O6 0.032(2) 0.028(2) 0.050(3) 0.0178(19) 0.021(2) 0.0101(18)
O7 0.029(2) 0.032(2) 0.044(2) 0.0175(19) 0.0182(19) 0.0060(18)
O8 0.028(2) 0.042(2) 0.043(2) 0.022(2) 0.0145(19) 0.0081(19)
O9 0.035(2) 0.033(2) 0.061(3) 0.026(2) 0.021(2) 0.0050(19)
O10 0.025(2) 0.033(2) 0.054(3) 0.021(2) 0.0113(19) 0.0081(18)
O11 0.027(2) 0.041(2) 0.044(2) 0.019(2) 0.0139(19) 0.0154(19)
O12 0.031(2) 0.028(2) 0.056(3) 0.021(2) 0.013(2) 0.0099(18)
O13 0.032(2) 0.038(2) 0.060(3) 0.029(2) 0.026(2) 0.0131(19)
O14 0.031(2) 0.035(2) 0.047(2) 0.027(2) 0.0191(19) 0.0150(18)
O15 0.029(2) 0.035(2) 0.046(2) 0.020(2) 0.0181(19) 0.0158(18)
O16 0.039(3) 0.042(3) 0.054(3) 0.029(2) 0.019(2) 0.013(2)
N1 0.037(3) 0.036(3) 0.044(3) 0.024(2) 0.020(2) 0.010(2)
N2 0.046(3) 0.036(3) 0.048(3) 0.016(3) 0.021(3) 0.004(3)
N3 0.049(4) 0.046(3) 0.064(4) 0.032(3) 0.033(3) 0.013(3)
C1 0.045(4) 0.044(4) 0.046(4) 0.025(3) 0.019(3) 0.005(3)
C2 0.047(4) 0.064(5) 0.062(5) 0.033(4) 0.014(4) 0.001(4)
C3 0.076(5) 0.082(6) 0.060(5) 0.041(5) 0.009(4) -0.005(5)
C4 0.095(7) 0.084(7) 0.046(5) 0.031(5) 0.020(5) -0.005(6)
C5 0.077(6) 0.073(6) 0.052(5) 0.025(4) 0.038(5) 0.009(5)
C6 0.051(4) 0.063(5) 0.051(4) 0.026(4) 0.026(4) 0.013(4)
C7 0.098(6) 0.116(8) 0.090(7) 0.048(6) -0.016(4) 0.006(6)
C8 0.113(9) 0.089(8) 0.071(7) 0.027(6) 0.062(7) 0.018(7)
C9 0.063(5) 0.043(4) 0.056(5) 0.013(4) 0.008(4) -0.002(4)
C10 0.063(6) 0.040(4) 0.106(7) 0.015(5) 0.039(5) -0.002(4)
C11 0.090(7) 0.042(4) 0.070(5) 0.023(4) 0.041(5) 0.006(4)
C12 0.086(7) 0.056(5) 0.072(6) 0.031(4) 0.031(5) 0.017(5)
C13 0.081(6) 0.056(5) 0.076(6) 0.025(5) 0.046(5) 0.021(5)
C14 0.103(7) 0.043(4) 0.048(5) 0.012(4) 0.022(5) 0.004(5)
C15 0.072(5) 0.057(4) 0.061(5) 0.041(4) 0.040(4) 0.016(3)
C16 0.080(7) 0.106(8) 0.049(5) 0.035(5) 0.002(4) -0.018(6)
C17 0.144(8) 0.108(7) 0.091(6) 0.064(5) 0.024(6) -0.007(6)
C18 0.138(8) 0.085(6) 0.092(6) 0.054(5) 0.029(6) -0.005(6)
C19 0.095(8) 0.072(7) 0.089(7) 0.037(6) 0.010(6) -0.023(6)
C20 0.078(7) 0.098(7) 0.088(6) 0.063(5) 0.009(5) -0.019(5)
F1 0.122(9) 0.240(16) 0.092(8) 0.110(11) -0.026(7) -0.010(9)
F2 0.068(5) 0.196(15) 0.112(7) 0.071(11) -0.016(5) 0.003(8)
F3 0.131(12) 0.125(12) 0.185(15) 0.030(9) -0.057(11) -0.053(9)
F1' 0.122(9) 0.240(16) 0.092(8) 0.110(11) -0.026(7) -0.010(9)
F2' 0.068(5) 0.196(15) 0.112(7) 0.071(11) -0.016(5) 0.003(8)
F3' 0.131(12) 0.125(12) 0.185(15) 0.030(9) -0.057(11) -0.053(9)
F4 0.105(5) 0.190(8) 0.103(5) 0.060(5) 0.074(4) 0.071(5)
F5 0.145(6) 0.119(5) 0.079(4) 0.020(4) 0.074(4) 0.027(4)
F6 0.123(6) 0.125(6) 0.131(6) 0.047(5) 0.088(5) 0.005(5)
Mo7 0.0511(4) 0.0453(3) 0.0540(4) 0.0287(3) 0.0297(3) 0.0162(3)
Mo8 0.0464(4) 0.0347(3) 0.0669(4) 0.0142(3) 0.0210(3) 0.0057(3)
Mo9 0.0456(4) 0.0424(3) 0.0656(4) 0.0347(3) 0.0330(3) 0.0130(3)
Mo10 0.0491(4) 0.0399(3) 0.0804(5) 0.0373(3) 0.0353(3) 0.0249(3)
Mo11 0.0297(3) 0.0385(3) 0.0573(4) 0.0297(3) 0.0163(3) 0.0113(2)
Mo12 0.0294(3) 0.0339(3) 0.0564(4) 0.0229(3) 0.0147(3) 0.0128(2)
O17 0.034(2) 0.031(2) 0.049(2) 0.0232(19) 0.0223(19) 0.0142(18)
O18 0.070(4) 0.061(3) 0.090(4) 0.046(3) 0.052(3) 0.011(3)
O19 0.073(4) 0.054(3) 0.106(5) 0.047(3) 0.048(4) 0.038(3)
O20 0.037(3) 0.044(3) 0.067(3) 0.029(3) 0.009(2) 0.005(2)
O21 0.038(3) 0.043(3) 0.072(3) 0.025(3) 0.011(2) 0.021(2)
O22 0.062(3) 0.046(3) 0.077(4) 0.034(3) 0.046(3) 0.031(3)
O23 0.038(3) 0.044(3) 0.058(3) 0.032(2) 0.027(2) 0.013(2)
O24 0.052(3) 0.040(3) 0.048(3) 0.025(2) 0.018(2) 0.015(2)
O25 0.045(3) 0.035(2) 0.077(3) 0.026(2) 0.034(3) 0.009(2)
O26 0.051(3) 0.036(2) 0.070(3) 0.035(2) 0.023(3) 0.014(2)
O27 0.039(3) 0.038(2) 0.056(3) 0.029(2) 0.018(2) 0.010(2)
O28 0.031(2) 0.038(2) 0.057(3) 0.022(2) 0.024(2) 0.0091(19)
O29 0.060(3) 0.035(3) 0.072(3) 0.024(2) 0.032(3) 0.021(2)
O30 0.034(3) 0.044(3) 0.082(3) 0.041(3) 0.022(2) 0.017(2)
O31 0.031(2) 0.031(2) 0.051(3) 0.025(2) 0.018(2) 0.0090(18)
O32 0.040(3) 0.043(3) 0.061(3) 0.018(2) 0.013(2) 0.009(2)
N4 0.063(4) 0.039(3) 0.057(3) 0.016(3) 0.030(3) 0.020(3)
N5 0.090(5) 0.054(4) 0.066(4) 0.031(3) 0.047(4) 0.020(4)
N6 0.064(5) 0.055(4) 0.094(6) 0.016(4) 0.028(4) 0.004(3)
C21 0.062(5) 0.052(5) 0.057(3) 0.015(4) 0.019(4) 0.016(4)
C22 0.066(5) 0.053(5) 0.053(5) 0.011(4) 0.016(4) 0.010(4)
C23 0.095(8) 0.072(6) 0.058(5) 0.013(4) 0.018(5) 0.008(5)
C24 0.160(12) 0.077(7) 0.057(6) 0.004(6) 0.026(7) 0.032(8)
C25 0.181(14) 0.086(8) 0.072(7) 0.019(6) 0.045(8) 0.068(9)
C26 0.135(10) 0.063(6) 0.076(7) 0.009(5) 0.033(7) 0.047(7)
C27 0.135(8) 0.106(5) 0.092(6) 0.034(5) 0.009(7) 0.032(5)
C28 0.093(10) 0.094(8) 0.086(6) 0.020(6) 0.025(7) 0.027(8)
C29 0.044(8) 0.057(7) 0.059(7) 0.027(6) 0.027(7) 0.009(8)
C30 0.116(11) 0.059(6) 0.078(6) 0.033(5) 0.057(7) 0.036(7)
C31 0.086(14) 0.078(9) 0.086(11) 0.029(8) 0.064(13) 0.032(12)
C32 0.099(11) 0.074(8) 0.051(8) 0.026(7) 0.035(7) 0.014(9)
C33 0.101(14) 0.054(6) 0.054(8) 0.025(6) 0.038(9) 0.008(9)
C34 0.072(8) 0.046(6) 0.035(6) 0.016(5) 0.021(5) 0.007(6)
C35 0.088(7) 0.055(7) 0.082(7) 0.025(5) 0.017(6) -0.004(5)
C36 0.105(8) 0.085(7) 0.095(7) 0.035(6) 0.027(6) 0.012(6)
C37 0.131(9) 0.098(8) 0.122(8) 0.034(6) 0.021(6) -0.009(7)
C38 0.137(11) 0.134(10) 0.136(10) 0.043(7) 0.015(7) 0.018(8)
C39 0.137(11) 0.166(12) 0.148(11) 0.053(8) 0.047(8) 0.023(9)
C40 0.081(8) 0.097(8) 0.080(8) 0.018(6) 0.013(6) 0.015(7)
C28' 0.093(10) 0.094(8) 0.086(6) 0.020(6) 0.025(7) 0.027(8)
C29' 0.044(8) 0.057(7) 0.059(7) 0.027(6) 0.027(7) 0.009(8)
C30' 0.116(11) 0.059(6) 0.078(6) 0.033(5) 0.057(7) 0.036(7)
C31' 0.086(14) 0.078(9) 0.086(11) 0.029(8) 0.064(13) 0.032(12)
C32' 0.099(11) 0.074(8) 0.051(8) 0.026(7) 0.035(7) 0.014(9)
C33' 0.101(14) 0.054(6) 0.054(8) 0.025(6) 0.038(9) 0.008(9)
C34' 0.072(8) 0.046(6) 0.035(6) 0.016(5) 0.021(5) 0.007(6)
C35' 0.088(7) 0.055(7) 0.082(7) 0.025(5) 0.017(6) -0.004(5)
C36' 0.105(8) 0.085(7) 0.095(7) 0.035(6) 0.027(6) 0.012(6)
C37' 0.131(9) 0.098(8) 0.122(8) 0.034(6) 0.021(6) -0.009(7)
C38' 0.137(11) 0.134(10) 0.136(10) 0.043(7) 0.015(7) 0.018(8)
C39' 0.137(11) 0.166(12) 0.148(11) 0.053(8) 0.047(8) 0.023(9)
C40' 0.081(8) 0.097(8) 0.080(8) 0.018(6) 0.013(6) 0.015(7)
F7 0.142(8) 0.104(5) 0.089(6) 0.037(5) 0.008(6) 0.038(5)
F8 0.189(13) 0.137(9) 0.114(7) 0.066(6) 0.051(8) 0.039(8)
F9 0.135(7) 0.128(8) 0.071(5) 0.036(6) 0.002(5) 0.013(7)
F10 0.138(9) 0.163(10) 0.185(11) -0.017(8) 0.039(9) 0.075(8)
F11 0.165(13) 0.131(11) 0.085(6) -0.018(6) 0.026(6) 0.075(9)
F12 0.181(12) 0.103(8) 0.119(7) 0.029(6) 0.056(10) 0.087(10)
F7' 0.142(8) 0.104(5) 0.089(6) 0.037(5) 0.008(6) 0.038(5)
F8' 0.189(13) 0.137(9) 0.114(7) 0.066(6) 0.051(8) 0.039(8)
F9' 0.135(7) 0.128(8) 0.071(5) 0.036(6) 0.002(5) 0.013(7)
F10' 0.138(9) 0.163(10) 0.185(11) -0.017(8) 0.039(9) 0.075(8)
F11' 0.165(13) 0.131(11) 0.085(6) -0.018(6) 0.026(6) 0.075(9)
F12' 0.181(12) 0.103(8) 0.119(7) 0.029(6) 0.056(10) 0.087(10)
N7 0.037(3) 0.029(3) 0.043(3) 0.023(2) 0.017(2) 0.011(2)
C41 0.038(3) 0.027(3) 0.043(3) 0.021(3) 0.016(3) 0.006(3)
C42 0.050(4) 0.034(3) 0.045(4) 0.022(3) 0.010(3) 0.009(3)
C43 0.041(4) 0.045(4) 0.059(4) 0.022(4) 0.015(3) 0.018(3)
C44 0.053(5) 0.076(6) 0.067(5) 0.017(5) 0.006(4) 0.031(5)
C45 0.046(4) 0.023(3) 0.044(4) 0.017(3) 0.015(3) 0.007(3)
C46 0.041(4) 0.031(3) 0.043(3) 0.023(3) 0.014(3) 0.015(3)
C47 0.039(4) 0.034(3) 0.042(4) 0.017(3) 0.014(3) 0.013(3)
C48 0.054(4) 0.039(4) 0.058(4) 0.021(3) 0.019(4) 0.022(3)
C49 0.035(3) 0.033(3) 0.044(3) 0.023(3) 0.018(3) 0.012(3)
C50 0.034(4) 0.041(4) 0.057(4) 0.026(3) 0.022(3) 0.010(3)
C51 0.038(4) 0.045(4) 0.047(4) 0.022(3) 0.015(3) 0.012(3)
C52 0.042(4) 0.058(5) 0.054(4) 0.026(4) 0.013(3) 0.016(4)
C53 0.047(4) 0.032(3) 0.047(4) 0.025(3) 0.026(3) 0.011(3)
C54 0.059(5) 0.032(3) 0.058(4) 0.026(3) 0.032(4) 0.014(3)
C55 0.068(5) 0.036(4) 0.053(4) 0.022(3) 0.035(4) 0.014(3)
C56 0.073(6) 0.080(6) 0.081(6) 0.054(5) 0.045(5) 0.038(5)
N8 0.039(3) 0.029(3) 0.050(3) 0.022(2) 0.014(3) 0.012(2)
C57 0.041(4) 0.034(3) 0.047(4) 0.023(3) 0.015(3) 0.011(3)
C58 0.032(3) 0.044(4) 0.051(4) 0.028(3) 0.013(3) 0.004(3)
C59 0.042(4) 0.039(4) 0.048(4) 0.025(3) 0.014(3) 0.007(3)
C60 0.058(5) 0.059(5) 0.077(6) 0.045(4) 0.025(4) 0.005(4)
C61 0.059(5) 0.034(3) 0.060(4) 0.027(3) 0.027(4) 0.021(3)
C62 0.078(6) 0.044(4) 0.054(5) 0.022(4) 0.023(4) 0.004(4)
C63 0.112(4) 0.066(4) 0.077(4) 0.029(3) 0.018(4) 0.039(3)
C64 0.090(5) 0.131(8) 0.094(6) 0.020(5) 0.028(5) 0.059(5)
C65 0.043(4) 0.036(3) 0.050(4) 0.024(3) 0.011(3) 0.006(3)
C66 0.047(4) 0.029(3) 0.052(4) 0.020(3) 0.022(3) 0.008(3)
C67 0.056(4) 0.041(4) 0.058(4) 0.031(3) 0.024(4) 0.011(3)
C68 0.062(5) 0.040(4) 0.072(5) 0.025(4) 0.031(4) 0.013(4)
C69 0.044(4) 0.046(4) 0.058(4) 0.029(4) 0.009(3) 0.006(3)
C70 0.081(6) 0.071(6) 0.082(6) 0.052(5) 0.017(4) 0.011(4)
C71 0.094(4) 0.095(5) 0.099(5) 0.053(4) 0.003(3) 0.007(4)
C72 0.074(6) 0.138(11) 0.137(10) 0.086(9) 0.010(7) 0.031(7)
N9 0.022(3) 0.059(4) 0.052(3) 0.033(3) 0.017(2) 0.014(2)
C73 0.028(3) 0.054(4) 0.054(4) 0.033(3) 0.018(3) 0.016(3)
C74 0.038(4) 0.049(4) 0.060(4) 0.035(4) 0.026(3) 0.016(3)
C75 0.051(4) 0.056(4) 0.057(4) 0.033(4) 0.023(4) 0.017(4)
C76 0.071(6) 0.072(6) 0.058(5) 0.039(4) 0.027(4) 0.008(5)
C77 0.029(3) 0.050(4) 0.050(4) 0.023(3) 0.015(3) 0.013(3)
C78 0.049(4) 0.068(5) 0.066(5) 0.031(4) 0.025(4) 0.028(3)
C79 0.088(7) 0.047(5) 0.103(8) 0.019(5) 0.023(6) 0.019(4)
C80 0.081(8) 0.069(7) 0.119(9) -0.004(6) 0.001(7) 0.009(6)
C81 0.018(3) 0.053(4) 0.063(4) 0.031(4) 0.015(3) 0.014(3)
C82 0.027(3) 0.051(4) 0.070(5) 0.026(4) 0.008(3) 0.004(3)
C83 0.038(4) 0.055(5) 0.090(6) 0.033(5) 0.013(4) 0.011(4)
C84 0.061(6) 0.047(5) 0.108(7) 0.031(5) 0.013(5) 0.008(4)
C85 0.027(4) 0.048(9) 0.041(6) 0.022(6) 0.014(4) 0.004(4)
C86 0.040(5) 0.058(8) 0.049(7) 0.026(6) 0.003(5) -0.003(6)
C87 0.055(5) 0.091(10) 0.063(6) 0.042(7) 0.016(4) 0.012(7)
C88 0.091(10) 0.189(15) 0.079(9) 0.078(10) 0.013(8) 0.026(10)
C85' 0.027(4) 0.048(9) 0.041(6) 0.022(6) 0.014(4) 0.004(4)
C86' 0.040(5) 0.058(8) 0.049(7) 0.026(6) 0.003(5) -0.003(6)
C87' 0.055(5) 0.091(10) 0.063(6) 0.042(7) 0.016(4) 0.012(7)
C88' 0.091(10) 0.189(15) 0.079(9) 0.078(10) 0.013(8) 0.026(10)
N10 0.037(3) 0.073(5) 0.083(5) 0.030(4) 0.030(3) 0.013(3)
C89 0.059(6) 0.098(7) 0.112(8) 0.029(6) 0.044(6) -0.002(5)
C90 0.107(5) 0.103(5) 0.114(5) 0.028(4) 0.040(4) 0.019(4)
C91 0.154(14) 0.086(9) 0.152(13) 0.032(9) 0.051(9) 0.039(9)
C92 0.142(13) 0.117(11) 0.181(14) 0.078(10) 0.072(10) 0.039(10)
C93 0.039(4) 0.080(6) 0.092(6) 0.040(5) 0.029(4) 0.013(4)
C94 0.051(5) 0.115(8) 0.078(6) 0.046(6) 0.015(5) 0.013(5)
C95 0.079(7) 0.095(8) 0.099(8) 0.045(7) 0.012(6) 0.012(6)
C96 0.093(9) 0.158(13) 0.140(11) 0.077(10) 0.050(8) 0.044(9)
C97 0.034(4) 0.073(6) 0.085(6) 0.038(5) 0.023(4) 0.018(4)
C98 0.053(5) 0.069(6) 0.077(6) 0.038(5) 0.021(4) 0.004(4)
C99 0.052(5) 0.073(6) 0.079(6) 0.044(5) 0.017(4) 0.007(4)
C100 0.048(5) 0.089(7) 0.083(6) 0.049(5) 0.024(4) 0.021(5)
C101 0.053(5) 0.091(7) 0.132(9) 0.067(7) 0.052(6) 0.039(5)
C102 0.078(7) 0.121(9) 0.139(10) 0.072(8) 0.069(7) 0.032(6)
C103 0.118(6) 0.116(5) 0.138(6) 0.066(4) 0.038(4) 0.030(4)
C104 0.071(7) 0.086(7) 0.135(10) 0.063(7) 0.035(6) 0.022(6)
O1S 0.126(5) 0.121(5) 0.117(4) 0.051(4) 0.038(4) 0.019(4)
C1S 0.162(10) 0.187(11) 0.174(10) 0.062(8) 0.036(8) 0.035(8)
C2S 0.134(7) 0.138(6) 0.133(6) 0.061(5) 0.030(5) 0.027(5)
C3S 0.131(6) 0.124(6) 0.125(6) 0.055(4) 0.035(4) 0.034(4)
C4S 0.170(10) 0.140(9) 0.170(10) 0.065(7) 0.041(8) 0.037(8)

loop_
_atom_type_symbol
_atom_type_description
_atom_type_scat_dispersion_real
_atom_type_scat_dispersion_imag
_atom_type_scat_source
C C 0.0033 0.0016 'International Tables Vol C Tables 4.2.6.8 and 6.1.1.4'
H H 0.0000 0.0000 'International Tables Vol C Tables 4.2.6.8 and 6.1.1.4'
F F 0.0171 0.0103 'International Tables Vol C Tables 4.2.6.8 and 6.1.1.4'
Mo Mo -1.6832 0.6857 'International Tables Vol C Tables 4.2.6.8 and 6.1.1.4'
N N 0.0061 0.0033 'International Tables Vol C Tables 4.2.6.8 and 6.1.1.4'
O O 0.0106 0.0060 'International Tables Vol C Tables 4.2.6.8 and 6.1.1.4'

loop_
_geom_angle_atom_site_label_1
_geom_angle_atom_site_label_2
_geom_angle_atom_site_label_3
_geom_angle
_geom_angle_site_symmetry_1
_geom_angle_site_symmetry_3
_geom_angle_publ_flag
N2 Mo1 O8 104.6(2) . . ?
N2 Mo1 O6 100.4(2) . . ?
O8 Mo1 O6 154.60(17) . . ?
N2 Mo1 N1 100.5(2) . . ?
O8 Mo1 N1 89.81(18) . . ?
O6 Mo1 N1 89.48(19) . . ?
N2 Mo1 O7 100.9(2) . . ?
O8 Mo1 O7 85.55(16) . . ?
O6 Mo1 O7 85.93(16) . . ?
N1 Mo1 O7 158.63(19) . . ?
N2 Mo1 O1 177.9(2) . . ?
O8 Mo1 O1 77.38(16) . . ?
O6 Mo1 O1 77.51(15) . . ?
N1 Mo1 O1 79.90(18) . . ?
O7 Mo1 O1 78.73(15) . . ?
N3 Mo2 O13 104.6(2) . . ?
N3 Mo2 O9 100.8(2) . . ?
O13 Mo2 O9 91.50(19) . . ?
N3 Mo2 O16 99.9(2) . . ?
O13 Mo2 O16 155.40(17) . . ?
O9 Mo2 O16 85.41(18) . . ?
N3 Mo2 N1 100.3(2) . . ?
O13 Mo2 N1 89.6(2) . . ?
O9 Mo2 N1 157.82(18) . . ?
O16 Mo2 N1 84.40(19) . . ?
N3 Mo2 O1 176.2(2) . . ?
O13 Mo2 O1 79.05(15) . . ?
O9 Mo2 O1 79.69(15) . . ?
O16 Mo2 O1 76.38(15) . . ?
N1 Mo2 O1 78.78(17) . . ?
O2 Mo3 O10 105.9(2) . . ?
O2 Mo3 O11 103.5(2) . . ?
O10 Mo3 O11 87.77(17) . . ?
O2 Mo3 O9 103.5(2) . . ?
O10 Mo3 O9 87.02(18) . . ?
O11 Mo3 O9 152.92(19) . . ?
O2 Mo3 O12 103.4(2) . . ?
O10 Mo3 O12 150.72(18) . . ?
O11 Mo3 O12 86.15(17) . . ?
O9 Mo3 O12 85.52(18) . . ?
O2 Mo3 O1 177.86(19) . . ?
O10 Mo3 O1 75.97(15) . . ?
O11 Mo3 O1 77.49(15) . . ?
O9 Mo3 O1 75.46(15) . . ?
O12 Mo3 O1 74.76(15) . . ?
O3 Mo4 O14 103.92(19) . . ?
O3 Mo4 O6 104.4(2) . . ?
O14 Mo4 O6 90.45(18) . . ?
O3 Mo4 O10 101.7(2) . . ?
O14 Mo4 O10 87.21(18) . . ?
O6 Mo4 O10 153.55(17) . . ?
O3 Mo4 O13 102.69(19) . . ?
O14 Mo4 O13 153.11(17) . . ?
O6 Mo4 O13 86.64(18) . . ?
O10 Mo4 O13 83.71(18) . . ?
O3 Mo4 O1 177.43(17) . . ?
O14 Mo4 O1 78.42(15) . . ?
O6 Mo4 O1 76.50(15) . . ?
O10 Mo4 O1 77.21(15) . . ?
O13 Mo4 O1 74.91(15) . . ?
O4 Mo5 O15 106.08(19) . . ?
O4 Mo5 O7 104.5(2) . . ?
O15 Mo5 O7 91.71(18) . . ?
O4 Mo5 O11 102.4(2) . . ?
O15 Mo5 O11 87.85(18) . . ?
O7 Mo5 O11 152.05(16) . . ?
O4 Mo5 O14 102.64(18) . . ?
O15 Mo5 O14 150.85(16) . . ?
O7 Mo5 O14 85.87(17) . . ?
O11 Mo5 O14 81.15(17) . . ?
O4 Mo5 O1 176.16(17) . . ?
O15 Mo5 O1 77.53(15) . . ?
O7 Mo5 O1 76.43(15) . . ?
O11 Mo5 O1 76.19(15) . . ?
O14 Mo5 O1 73.66(14) . . ?
O5 Mo6 O16 105.9(2) . . ?
O5 Mo6 O8 103.5(2) . . ?
O16 Mo6 O8 91.58(18) . . ?
O5 Mo6 O12 103.1(2) . . ?
O16 Mo6 O12 89.96(19) . . ?
O8 Mo6 O12 151.77(17) . . ?
O5 Mo6 O15 100.15(19) . . ?
O16 Mo6 O15 153.85(17) . . ?
O8 Mo6 O15 83.89(17) . . ?
O12 Mo6 O15 82.42(17) . . ?
O5 Mo6 O1 177.04(18) . . ?
O16 Mo6 O1 76.96(16) . . ?
O8 Mo6 O1 75.67(16) . . ?
O12 Mo6 O1 77.24(15) . . ?
O15 Mo6 O1 76.96(14) . . ?
Mo2 O1 Mo1 94.47(15) . . ?
Mo2 O1 Mo6 91.66(13) . . ?
Mo1 O1 Mo6 91.43(14) . . ?
Mo2 O1 Mo4 91.43(13) . . ?
Mo1 O1 Mo4 91.13(13) . . ?
Mo6 O1 Mo4 175.83(19) . . ?
Mo2 O1 Mo3 89.37(13) . . ?
Mo1 O1 Mo3 176.12(18) . . ?
Mo6 O1 Mo3 89.01(12) . . ?
Mo4 O1 Mo3 88.21(13) . . ?
Mo2 O1 Mo5 176.1(2) . . ?
Mo1 O1 Mo5 89.43(13) . . ?
Mo6 O1 Mo5 88.19(12) . . ?
Mo4 O1 Mo5 88.54(12) . . ?
Mo3 O1 Mo5 86.73(12) . . ?
Mo4 O6 Mo1 114.73(19) . . ?
Mo5 O7 Mo1 115.23(19) . . ?
Mo6 O8 Mo1 115.3(2) . . ?
Mo3 O9 Mo2 115.2(2) . . ?
Mo3 O10 Mo4 118.1(2) . . ?
Mo3 O11 Mo5 119.5(2) . . ?
Mo6 O12 Mo3 119.0(2) . . ?
Mo2 O13 Mo4 114.54(19) . . ?
Mo4 O14 Mo5 119.34(19) . . ?
Mo5 O15 Mo6 117.31(19) . . ?
Mo6 O16 Mo2 114.9(2) . . ?
C1 N1 Mo1 127.5(4) . . ?
C1 N1 Mo2 125.8(4) . . ?
Mo1 N1 Mo2 106.7(2) . . ?
C9 N2 Mo1 172.4(5) . . ?
C15 N3 Mo2 168.3(5) . . ?
C6 C1 C2 118.5(7) . . ?
C6 C1 N1 120.2(7) . . ?
C2 C1 N1 121.3(6) . . ?
C3 C2 C1 119.6(8) . . ?
C4 C3 C2 120.9(9) . . ?
C4 C3 C7 119.3(9) . . ?
C2 C3 C7 119.8(9) . . ?
C5 C4 C3 119.5(8) . . ?
C4 C5 C6 121.1(8) . . ?
C4 C5 C8 120.0(8) . . ?
C6 C5 C8 118.8(9) . . ?
C5 C6 C1 120.3(8) . . ?
F2' C7 F3' 107(2) . . ?
F1 C7 F2 101.7(12) . . ?
F2' C7 F1' 101.9(19) . . ?
F3' C7 F1' 108(2) . . ?
F1 C7 F3 103.7(13) . . ?
F2 C7 F3 108.1(13) . . ?
F2' C7 C3 115.1(13) . . ?
F1 C7 C3 114.1(10) . . ?
F3' C7 C3 114.2(18) . . ?
F2 C7 C3 114.8(10) . . ?
F1' C7 C3 109.8(13) . . ?
F3 C7 C3 113.2(11) . . ?
F5 C8 F4 107.5(10) . . ?
F5 C8 F6 106.5(8) . . ?
F4 C8 F6 106.6(11) . . ?
F5 C8 C5 112.6(10) . . ?
F4 C8 C5 112.3(8) . . ?
F6 C8 C5 111.0(9) . . ?
N2 C9 C14 110.0(6) . . ?
N2 C9 C10 109.5(6) . . ?
C14 C9 C10 112.3(7) . . ?
C11 C10 C9 110.6(7) . . ?
C12 C11 C10 112.0(7) . . ?
C11 C12 C13 110.8(7) . . ?
C14 C13 C12 112.3(7) . . ?
C9 C14 C13 111.4(7) . . ?
N3 C15 C16 108.0(7) . . ?
N3 C15 C20 109.3(6) . . ?
C16 C15 C20 110.3(7) . . ?
C17 C16 C15 111.3(9) . . ?
C16 C17 C18 109.8(9) . . ?
C19 C18 C17 112.7(9) . . ?
C20 C19 C18 110.3(8) . . ?
C19 C20 C15 113.0(7) . . ?
N5 Mo7 O22 102.9(3) . . ?
N5 Mo7 O23 102.8(3) . . ?
O22 Mo7 O23 89.4(2) . . ?
N5 Mo7 O24 102.1(3) . . ?
O22 Mo7 O24 154.95(18) . . ?
O23 Mo7 O24 85.90(19) . . ?
N5 Mo7 N4 99.8(3) . . ?
O22 Mo7 N4 88.7(2) . . ?
O23 Mo7 N4 157.1(2) . . ?
O24 Mo7 N4 86.1(2) . . ?
N5 Mo7 O17 177.3(3) . . ?
O22 Mo7 O17 77.81(17) . . ?
O23 Mo7 O17 79.75(16) . . ?
O24 Mo7 O17 77.14(16) . . ?
N4 Mo7 O17 77.5(2) . . ?
N6 Mo8 O32 101.4(3) . . ?
N6 Mo8 O29 102.8(3) . . ?
O32 Mo8 O29 155.8(2) . . ?
N6 Mo8 O25 102.4(3) . . ?
O32 Mo8 O25 87.8(2) . . ?
O29 Mo8 O25 87.0(2) . . ?
N6 Mo8 N4 100.4(3) . . ?
O32 Mo8 N4 88.0(2) . . ?
O29 Mo8 N4 87.8(2) . . ?
O25 Mo8 N4 157.2(2) . . ?
N6 Mo8 O17 177.6(3) . . ?
O32 Mo8 O17 77.76(18) . . ?
O29 Mo8 O17 78.04(18) . . ?
O25 Mo8 O17 79.84(17) . . ?
N4 Mo8 O17 77.4(2) . . ?
O18 Mo9 O28 105.4(2) . . ?
O18 Mo9 O25 103.8(2) . . ?
O28 Mo9 O25 88.6(2) . . ?
O18 Mo9 O27 103.0(2) . . ?
O28 Mo9 O27 88.79(19) . . ?
O25 Mo9 O27 152.80(19) . . ?
O18 Mo9 O26 103.6(2) . . ?
O28 Mo9 O26 151.01(18) . . ?
O25 Mo9 O26 85.2(2) . . ?
O27 Mo9 O26 84.08(19) . . ?
O18 Mo9 O17 178.3(2) . . ?
O28 Mo9 O17 76.26(16) . . ?
O25 Mo9 O17 75.79(17) . . ?
O27 Mo9 O17 77.29(16) . . ?
O26 Mo9 O17 74.76(16) . . ?
O19 Mo10 O29 104.4(3) . . ?
O19 Mo10 O26 104.0(2) . . ?
O29 Mo10 O26 89.5(2) . . ?
O19 Mo10 O22 102.7(2) . . ?
O29 Mo10 O22 88.6(2) . . ?
O26 Mo10 O22 152.86(18) . . ?
O19 Mo10 O30 102.1(3) . . ?
O29 Mo10 O30 153.48(18) . . ?
O26 Mo10 O30 85.3(2) . . ?
O22 Mo10 O30 84.4(2) . . ?
O19 Mo10 O17 177.2(2) . . ?
O29 Mo10 O17 76.84(17) . . ?
O26 Mo10 O17 78.37(16) . . ?
O22 Mo10 O17 74.84(16) . . ?
O30 Mo10 O17 76.63(16) . . ?
O20 Mo11 O23 104.0(2) . . ?
O20 Mo11 O30 105.9(2) . . ?
O23 Mo11 O30 89.2(2) . . ?
O20 Mo11 O27 101.3(2) . . ?
O23 Mo11 O27 154.6(2) . . ?
O30 Mo11 O27 86.40(19) . . ?
O20 Mo11 O31 102.7(2) . . ?
O23 Mo11 O31 87.03(18) . . ?
O30 Mo11 O31 151.2(2) . . ?
O27 Mo11 O31 84.92(17) . . ?
O20 Mo11 O17 177.47(19) . . ?
O23 Mo11 O17 76.75(17) . . ?
O30 Mo11 O17 76.50(18) . . ?
O27 Mo11 O17 77.86(17) . . ?
O31 Mo11 O17 74.88(16) . . ?
O21 Mo12 O24 104.8(2) . . ?
O21 Mo12 O32 103.2(2) . . ?
O24 Mo12 O32 91.3(2) . . ?
O21 Mo12 O31 103.8(2) . . ?
O24 Mo12 O31 89.25(19) . . ?
O32 Mo12 O31 151.93(19) . . ?
O21 Mo12 O28 101.6(2) . . ?
O24 Mo12 O28 153.51(18) . . ?
O32 Mo12 O28 84.0(2) . . ?
O31 Mo12 O28 83.05(17) . . ?
O21 Mo12 O17 177.9(2) . . ?
O24 Mo12 O17 77.04(16) . . ?
O32 Mo12 O17 75.79(18) . . ?
O31 Mo12 O17 77.01(16) . . ?
O28 Mo12 O17 76.55(15) . . ?
Mo8 O17 Mo7 95.72(16) . . ?
Mo8 O17 Mo12 91.59(15) . . ?
Mo7 O17 Mo12 91.22(14) . . ?
Mo8 O17 Mo10 90.63(14) . . ?
Mo7 O17 Mo10 91.61(14) . . ?
Mo12 O17 Mo10 176.2(2) . . ?
Mo8 O17 Mo11 175.41(19) . . ?
Mo7 O17 Mo11 88.80(14) . . ?
Mo12 O17 Mo11 89.10(14) . . ?
Mo10 O17 Mo11 88.43(15) . . ?
Mo8 O17 Mo9 89.26(14) . . ?
Mo7 O17 Mo9 175.0(2) . . ?
Mo12 O17 Mo9 88.65(13) . . ?
Mo10 O17 Mo9 88.31(13) . . ?
Mo11 O17 Mo9 86.23(14) . . ?
Mo7 O22 Mo10 115.7(2) . . ?
Mo11 O23 Mo7 114.6(2) . . ?
Mo12 O24 Mo7 114.5(2) . . ?
Mo9 O25 Mo8 115.0(2) . . ?
Mo10 O26 Mo9 118.6(2) . . ?
Mo9 O27 Mo11 118.6(2) . . ?
Mo9 O28 Mo12 118.5(2) . . ?
Mo10 O29 Mo8 114.3(2) . . ?
Mo11 O30 Mo10 118.3(2) . . ?
Mo12 O31 Mo11 118.9(2) . . ?
Mo12 O32 Mo8 114.9(2) . . ?
C21 N4 Mo7 122.3(5) . . ?
C21 N4 Mo8 128.4(5) . . ?
Mo7 N4 Mo8 109.3(3) . . ?
C29' N5 Mo7 159.8(10) . . ?
C29 N5 Mo7 171.2(7) . . ?
C35 N6 Mo8 170.5(9) . . ?
C35' N6 Mo8 163.1(12) . . ?
C22 C21 N4 120.9(7) . . ?
C22 C21 C26 120.3(8) . . ?
N4 C21 C26 118.9(8) . . ?
C23 C22 C21 118.6(8) . . ?
C22 C23 C24 121.3(10) . . ?
C22 C23 C27 117.3(9) . . ?
C24 C23 C27 121.4(9) . . ?
C25 C24 C23 118.6(10) . . ?
C26 C25 C24 122.4(10) . . ?
C26 C25 C28' 122.2(15) . . ?
C24 C25 C28' 113.2(15) . . ?
C26 C25 C28 116.9(11) . . ?
C24 C25 C28 118.8(11) . . ?
C25 C26 C21 118.7(10) . . ?
F7' C27 F8' 108.4(18) . . ?
F7 C27 F9 105.1(11) . . ?
F7' C27 F9' 106.2(17) . . ?
F8' C27 F9' 108.7(18) . . ?
F7 C27 F8 97.8(11) . . ?
F9 C27 F8 103.0(11) . . ?
F7' C27 C23 114.4(13) . . ?
F8' C27 C23 110.2(16) . . ?
F7 C27 C23 118.7(10) . . ?
F9 C27 C23 116.0(10) . . ?
F9' C27 C23 108.8(14) . . ?
F8 C27 C23 113.6(11) . . ?
F12 C28 F10 99.9(15) . . ?
F12 C28 F11 109.0(15) . . ?
F10 C28 F11 109.2(15) . . ?
F12 C28 C25 110.3(12) . . ?
F10 C28 C25 118.3(13) . . ?
F11 C28 C25 109.5(12) . . ?
N5 C29 C30 109.9(10) . . ?
N5 C29 C34 106.3(7) . . ?
C30 C29 C34 107.6(14) . . ?
C31 C30 C29 112.7(16) . . ?
C30 C31 C32 106.9(15) . . ?
C33 C32 C31 113.5(13) . . ?
C32 C33 C34 109.9(10) . . ?
C33 C34 C29 111.8(9) . . ?
N6 C35 C40 100.2(11) . . ?
N6 C35 C36 109.8(12) . . ?
C40 C35 C36 113.4(13) . . ?
C35 C36 C37 104.8(12) . . ?
C38 C37 C36 109.0(15) . . ?
C37 C38 C39 116.5(17) . . ?
C38 C39 C40 111.7(15) . . ?
C35 C40 C39 108.6(13) . . ?
F12' C28' F10' 86(2) . . ?
F12' C28' F11' 127(3) . . ?
F10' C28' F11' 101(3) . . ?
F12' C28' C25 120(2) . . ?
F10' C28' C25 120(3) . . ?
F11' C28' C25 102(2) . . ?
N5 C29' C34' 106.9(12) . . ?
N5 C29' C30' 107.2(19) . . ?
C34' C29' C30' 110(3) . . ?
C31' C30' C29' 106(3) . . ?
C30' C31' C32' 111(4) . . ?
C33' C32' C31' 108(3) . . ?
C32' C33' C34' 112.1(19) . . ?
C33' C34' C29' 112.8(17) . . ?
N6 C35' C40' 121(2) . . ?
N6 C35' C36' 111.7(19) . . ?
C40' C35' C36' 108.3(16) . . ?
C35' C36' C37' 106.1(18) . . ?
C38' C37' C36' 112(2) . . ?
C39' C38' C37' 110(2) . . ?
C38' C39' C40' 114(2) . . ?
C39' C40' C35' 107.7(19) . . ?
C41 N7 C53 110.7(5) . . ?
C41 N7 C45 111.1(5) . . ?
C53 N7 C45 107.1(4) . . ?
C41 N7 C49 107.1(4) . . ?
C53 N7 C49 111.6(5) . . ?
C45 N7 C49 109.4(5) . . ?
C42 C41 N7 115.4(5) . . ?
C41 C42 C43 110.7(5) . . ?
C44 C43 C42 112.4(6) . . ?
C46 C45 N7 116.0(5) . . ?
C45 C46 C47 110.0(5) . . ?
C48 C47 C46 110.8(5) . . ?
C50 C49 N7 116.4(5) . . ?
C49 C50 C51 109.9(5) . . ?
C50 C51 C52 111.8(5) . . ?
C54 C53 N7 114.8(5) . . ?
C53 C54 C55 112.2(5) . . ?
C56 C55 C54 112.4(6) . . ?
C69 N8 C57 108.3(5) . . ?
C69 N8 C61 108.7(5) . . ?
C57 N8 C61 110.9(5) . . ?
C69 N8 C65 112.4(5) . . ?
C57 N8 C65 107.5(5) . . ?
C61 N8 C65 109.0(5) . . ?
N8 C57 C58 116.1(5) . . ?
C57 C58 C59 110.2(5) . . ?
C60 C59 C58 111.3(6) . . ?
C62 C61 N8 116.4(6) . . ?
C61 C62 C63 111.0(7) . . ?
C64 C63 C62 112.2(9) . . ?
C66 C65 N8 115.6(5) . . ?
C65 C66 C67 112.2(6) . . ?
C68 C67 C66 112.4(6) . . ?
C70 C69 N8 114.6(6) . . ?
C71 C70 C69 114.6(8) . . ?
C70 C71 C72 121.0(9) . . ?
C77 N9 C85' 120.5(15) . . ?
C77 N9 C85 107.7(7) . . ?
C77 N9 C73 110.6(5) . . ?
C85' N9 C73 105.9(12) . . ?
C85 N9 C73 108.8(7) . . ?
C77 N9 C81 106.9(4) . . ?
C85' N9 C81 102.8(15) . . ?
C85 N9 C81 113.3(8) . . ?
C73 N9 C81 109.6(5) . . ?
C74 C73 N9 114.7(5) . . ?
C73 C74 C75 111.5(5) . . ?
C74 C75 C76 111.1(6) . . ?
N9 C77 C78 116.4(5) . . ?
C79 C78 C77 110.6(6) . . ?
C80 C79 C78 116.6(8) . . ?
C82 C81 N9 116.5(5) . . ?
C81 C82 C83 109.7(6) . . ?
C82 C83 C84 112.9(6) . . ?
N9 C85 C86 116.2(11) . . ?
C87 C86 C85 111.3(10) . . ?
C86 C87 C88 111.0(13) . . ?
N9 C85' C86' 115(2) . . ?
C87' C86' C85' 118(2) . . ?
C86' C87' C88' 115(3) . . ?
C89 N10 C101 110.3(8) . . ?
C89 N10 C97 108.8(6) . . ?
C101 N10 C97 110.4(7) . . ?
C89 N10 C93 111.3(7) . . ?
C101 N10 C93 106.8(6) . . ?
C97 N10 C93 109.3(7) . . ?
N10 C89 C90 114.8(8) . . ?
C91 C90 C89 115.3(10) . . ?
C90 C91 C92 105.8(12) . . ?
C94 C93 N10 114.9(7) . . ?
C93 C94 C95 111.0(8) . . ?
C96 C95 C94 112.3(10) . . ?
N10 C97 C98 114.5(6) . . ?
C97 C98 C99 112.5(7) . . ?
C100 C99 C98 113.7(7) . . ?
C102 C101 N10 114.1(7) . . ?
C101 C102 C103 112.7(8) . . ?
C102 C103 C104 117.2(10) . . ?
C3S O1S C2S 108.3(10) . . ?
O1S C2S C1S 106.9(12) . . ?
O1S C3S C4S 108.3(11) . . ?

loop_
_geom_bond_atom_site_label_1
_geom_bond_atom_site_label_2
_geom_bond_distance
_geom_bond_site_symmetry_2
_geom_bond_publ_flag
Mo1 N2 1.723(6) . ?
Mo1 O8 1.954(4) . ?
Mo1 O6 1.975(4) . ?
Mo1 N1 1.995(5) . ?
Mo1 O7 2.022(4) . ?
Mo1 O1 2.220(4) . ?
Mo2 N3 1.709(5) . ?
Mo2 O13 1.902(4) . ?
Mo2 O9 1.960(5) . ?
Mo2 O16 2.023(4) . ?
Mo2 N1 2.059(5) . ?
Mo2 O1 2.211(4) . ?
Mo3 O2 1.691(5) . ?
Mo3 O10 1.900(4) . ?
Mo3 O11 1.903(4) . ?
Mo3 O9 1.904(4) . ?
Mo3 O12 1.939(4) . ?
Mo3 O1 2.423(4) . ?
Mo4 O3 1.684(4) . ?
Mo4 O14 1.864(4) . ?
Mo4 O6 1.884(4) . ?
Mo4 O10 1.958(4) . ?
Mo4 O13 1.964(4) . ?
Mo4 O1 2.331(4) . ?
Mo5 O4 1.691(4) . ?
Mo5 O15 1.852(4) . ?
Mo5 O7 1.860(4) . ?
Mo5 O11 1.960(4) . ?
Mo5 O14 1.990(4) . ?
Mo5 O1 2.435(4) . ?
Mo6 O5 1.691(4) . ?
Mo6 O16 1.840(4) . ?
Mo6 O8 1.902(4) . ?
Mo6 O12 1.929(4) . ?
Mo6 O15 2.030(4) . ?
Mo6 O1 2.329(4) . ?
N1 C1 1.407(8) . ?
N2 C9 1.443(9) . ?
N3 C15 1.446(8) . ?
C1 C6 1.395(9) . ?
C1 C2 1.399(10) . ?
C2 C3 1.383(11) . ?
C3 C4 1.381(13) . ?
C3 C7 1.468(14) . ?
C4 C5 1.356(13) . ?
C5 C6 1.380(10) . ?
C5 C8 1.513(13) . ?
C7 F2' 1.343(10) . ?
C7 F1 1.344(9) . ?
C7 F3' 1.347(10) . ?
C7 F2 1.350(9) . ?
C7 F1' 1.351(10) . ?
C7 F3 1.354(9) . ?
C8 F5 1.327(11) . ?
C8 F4 1.336(13) . ?
C8 F6 1.344(12) . ?
C9 C14 1.509(10) . ?
C9 C10 1.542(10) . ?
C10 C11 1.526(12) . ?
C11 C12 1.504(11) . ?
C12 C13 1.515(10) . ?
C13 C14 1.510(11) . ?
C15 C16 1.523(12) . ?
C15 C20 1.543(12) . ?
C16 C17 1.499(12) . ?
C17 C18 1.526(14) . ?
C18 C19 1.508(8) . ?
C19 C20 1.497(8) . ?
Mo7 N5 1.732(5) . ?
Mo7 O22 1.928(5) . ?
Mo7 O23 1.971(5) . ?
Mo7 O24 1.995(4) . ?
Mo7 N4 2.006(7) . ?
Mo7 O17 2.218(4) . ?
Mo8 N6 1.721(7) . ?
Mo8 O32 1.950(5) . ?
Mo8 O29 1.976(5) . ?
Mo8 O25 1.976(5) . ?
Mo8 N4 2.020(6) . ?
Mo8 O17 2.211(4) . ?
Mo9 O18 1.681(5) . ?
Mo9 O28 1.865(4) . ?
Mo9 O25 1.896(5) . ?
Mo9 O27 1.921(5) . ?
Mo9 O26 1.968(5) . ?
Mo9 O17 2.433(4) . ?
Mo10 O19 1.695(5) . ?
Mo10 O29 1.874(5) . ?
Mo10 O26 1.898(5) . ?
Mo10 O22 1.930(5) . ?
Mo10 O30 1.972(5) . ?
Mo10 O17 2.337(4) . ?
Mo11 O20 1.688(5) . ?
Mo11 O23 1.878(4) . ?
Mo11 O30 1.881(4) . ?
Mo11 O27 1.927(4) . ?
Mo11 O31 1.929(4) . ?
Mo11 O17 2.407(4) . ?
Mo12 O21 1.689(4) . ?
Mo12 O24 1.863(4) . ?
Mo12 O32 1.908(5) . ?
Mo12 O31 1.925(4) . ?
Mo12 O28 2.003(4) . ?
Mo12 O17 2.324(4) . ?
N4 C21 1.400(10) . ?
N5 C29' 1.436(10) . ?
N5 C29 1.441(8) . ?
N6 C35 1.430(9) . ?
N6 C35' 1.436(10) . ?
C21 C22 1.393(11) . ?
C21 C26 1.402(11) . ?
C22 C23 1.382(11) . ?
C23 C24 1.383(14) . ?
C23 C27 1.468(15) . ?
C24 C25 1.371(15) . ?
C25 C26 1.358(14) . ?
C25 C28' 1.46(3) . ?
C25 C28 1.59(2) . ?
C27 F7' 1.341(10) . ?
C27 F8' 1.348(10) . ?
C27 F7 1.348(9) . ?
C27 F9 1.351(9) . ?
C27 F9' 1.363(10) . ?
C27 F8 1.374(9) . ?
C28 F12 1.326(9) . ?
C28 F10 1.335(9) . ?
C28 F11 1.345(9) . ?
C29 C30 1.531(10) . ?
C29 C34 1.534(9) . ?
C30 C31 1.531(10) . ?
C31 C32 1.538(9) . ?
C32 C33 1.523(9) . ?
C33 C34 1.531(9) . ?
C35 C40 1.498(15) . ?
C35 C36 1.544(16) . ?
C36 C37 1.574(16) . ?
C37 C38 1.486(18) . ?
C38 C39 1.490(17) . ?
C39 C40 1.505(17) . ?
C28' F12' 1.339(10) . ?
C28' F10' 1.351(10) . ?
C28' F11' 1.352(10) . ?
C29' C34' 1.529(10) . ?
C29' C30' 1.531(10) . ?
C30' C31' 1.530(10) . ?
C31' C32' 1.532(10) . ?
C32' C33' 1.528(10) . ?
C33' C34' 1.529(10) . ?
C35' C40' 1.518(18) . ?
C35' C36' 1.541(18) . ?
C36' C37' 1.544(19) . ?
C37' C38' 1.51(2) . ?
C38' C39' 1.51(2) . ?
C39' C40' 1.51(2) . ?
N7 C41 1.520(8) . ?
N7 C53 1.522(7) . ?
N7 C45 1.528(7) . ?
N7 C49 1.529(7) . ?
C41 C42 1.506(9) . ?
C42 C43 1.525(9) . ?
C43 C44 1.509(10) . ?
C45 C46 1.509(8) . ?
C46 C47 1.537(8) . ?
C47 C48 1.526(9) . ?
C49 C50 1.502(8) . ?
C50 C51 1.520(9) . ?
C51 C52 1.535(9) . ?
C53 C54 1.517(8) . ?
C54 C55 1.528(8) . ?
C55 C56 1.514(11) . ?
N8 C69 1.515(9) . ?
N8 C57 1.519(7) . ?
N8 C61 1.521(8) . ?
N8 C65 1.532(8) . ?
C57 C58 1.523(8) . ?
C58 C59 1.534(8) . ?
C59 C60 1.513(9) . ?
C61 C62 1.493(10) . ?
C62 C63 1.526(11) . ?
C63 C64 1.488(15) . ?
C65 C66 1.516(9) . ?
C66 C67 1.521(9) . ?
C67 C68 1.502(9) . ?
C69 C70 1.499(10) . ?
C70 C71 1.489(8) . ?
C71 C72 1.505(8) . ?
N9 C77 1.500(8) . ?
N9 C85' 1.502(10) . ?
N9 C85 1.504(8) . ?
N9 C73 1.530(8) . ?
N9 C81 1.535(8) . ?
C73 C74 1.524(8) . ?
C74 C75 1.525(10) . ?
C75 C76 1.529(9) . ?
C77 C78 1.521(9) . ?
C78 C79 1.517(8) . ?
C79 C80 1.504(8) . ?
C81 C82 1.511(9) . ?
C82 C83 1.521(10) . ?
C83 C84 1.533(11) . ?
C85 C86 1.522(8) . ?
C86 C87 1.511(9) . ?
C87 C88 1.525(10) . ?
C85' C86' 1.527(10) . ?
C86' C87' 1.522(10) . ?
C87' C88' 1.537(10) . ?
N10 C89 1.498(11) . ?
N10 C101 1.508(11) . ?
N10 C97 1.514(10) . ?
N10 C93 1.521(10) . ?
C89 C90 1.533(14) . ?
C90 C91 1.493(16) . ?
C91 C92 1.502(9) . ?
C93 C94 1.521(12) . ?
C94 C95 1.548(13) . ?
C95 C96 1.498(15) . ?
C97 C98 1.521(11) . ?
C98 C99 1.533(12) . ?
C99 C100 1.522(11) . ?
C101 C102 1.490(12) . ?
C102 C103 1.490(8) . ?
C103 C104 1.504(8) . ?
O1S C3S 1.397(8) . ?
O1S C2S 1.411(9) . ?
C1S C2S 1.526(9) . ?
C3S C4S 1.509(9) . ?
